data_4318462
loop_
_publ_author_name
'Maochun Hong'
'Rong Cao'
'Hiroyuki Kawaguchi'
'Kazuyuki Tatsumi'

_publ_section_title
;
 Synthesis and Reactions of Group 6 Metal Half-Sandwich Complexes of
 2,2-Dicyanoethylene-1,1-dichalcogenolates [(Cp*)M{E2CC(CN)2}2]- (M = Mo,
 W; E = S, Se)
;
_journal_name_full 'Inorganic Chemistry'
_journal_page_first 4824
_journal_page_last 4833
_journal_paper_doi 10.1021/ic025609a
_journal_volume 41
_journal_year 2002
_chemical_formula_sum 'C24 H26 K Mo N5 O Se5'
_chemical_formula_weight 930.34
_space_group_IT_number 14
_symmetry_cell_setting monoclinic
_symmetry_Int_Tables_number 14
_symmetry_space_group_name_Hall '-P 2yn'
_symmetry_space_group_name_H-M 'P 1 21/n 1'
_audit_creation_date 'Wed Mar  1 14:56:27 2001'
_audit_creation_method 'from TEXRAY.INF file'
_cell_angle_alpha 90
_cell_angle_beta 93.43(6)
_cell_angle_gamma 90
_cell_formula_units_Z 4
_cell_length_a 7.676(7)
_cell_length_b 27.28(3)
_cell_length_c 15.211(8)
_cell_measurement_reflns_used 20
_cell_measurement_temperature 296.2
_cell_measurement_theta_max 6.3
_cell_measurement_theta_min 3.3
_cell_volume 3179(5)
_computing_cell_refinement 'Rigaku/AFC Diffractometer Control'
_computing_data_collection 'Rigaku/AFC Diffractometer Control'
_computing_data_reduction teXsan
_computing_publication_material teXsan
_computing_structure_refinement teXsan
_diffrn_ambient_temperature 296.2
_diffrn_measurement_device_type 'Rigaku AFC7R'
_diffrn_measurement_method \w-2\q
_diffrn_orient_matrix_UB_11 -0.07526
_diffrn_orient_matrix_UB_12 0.00694
_diffrn_orient_matrix_UB_13 -0.05453
_diffrn_orient_matrix_UB_21 -0.02260
_diffrn_orient_matrix_UB_22 0.03376
_diffrn_orient_matrix_UB_23 0.02197
_diffrn_orient_matrix_UB_31 0.10419
_diffrn_orient_matrix_UB_32 0.01248
_diffrn_orient_matrix_UB_33 -0.02969
_diffrn_radiation_detector 'scintillation counter'
_diffrn_radiation_monochromator graphite
_diffrn_radiation_source 'Rigaku rotating anode'
_diffrn_radiation_type 'Mo K\a'
_diffrn_radiation_wavelength 0.7107
_diffrn_reflns_av_R_equivalents 0.293
_diffrn_reflns_av_sigmaI/netI 0.040
_diffrn_reflns_limit_h_max 9
_diffrn_reflns_limit_h_min 0
_diffrn_reflns_limit_k_max 32
_diffrn_reflns_limit_k_min 0
_diffrn_reflns_limit_l_max 18
_diffrn_reflns_limit_l_min -18
_diffrn_reflns_number 6016
_diffrn_reflns_reduction_process 'Lp corrections applied'
_diffrn_reflns_theta_max 24.99
_diffrn_reflns_theta_min 2.01
_diffrn_standards_decay_% -0.93
_diffrn_standards_interval_count 150
_diffrn_standards_number 3
_exptl_absorpt_coefficient_mu 6.293
_exptl_absorpt_correction_T_max 0.999
_exptl_absorpt_correction_T_min 0.400
_exptl_absorpt_correction_type psi-scan
_exptl_absorpt_process_details '(North, Phillips & Mathews, 1968)'
_exptl_crystal_colour dark-red
_exptl_crystal_density_diffrn 1.943
_exptl_crystal_density_method 'not measured'
_exptl_crystal_description plate
_exptl_crystal_F_000 1776.00
_exptl_crystal_size_max 0.550
_exptl_crystal_size_mid 0.420
_exptl_crystal_size_min 0.160
_refine_diff_density_max 1.12
_refine_diff_density_min -0.82
_refine_ls_extinction_method none
_refine_ls_goodness_of_fit_ref 1.591
_refine_ls_hydrogen_treatment noref
_refine_ls_matrix_type full
_refine_ls_number_constraints 0
_refine_ls_number_parameters 334
_refine_ls_number_reflns 3945
_refine_ls_number_restraints 0
_refine_ls_R_factor_all 0.0358
_refine_ls_R_factor_gt 0.0358
_refine_ls_shift/su_max 0.1470
_refine_ls_shift/su_mean 0.0120
_refine_ls_structure_factor_coef F
_refine_ls_weighting_details 'w = 1/[\s^2^(Fo) + 0.00022|Fo|^2^]'
_refine_ls_weighting_scheme calc
_refine_ls_wR_factor_gt 0.0407
_refine_ls_wR_factor_ref 0.0407
_reflns_number_gt 3945
_reflns_number_total 5571
_reflns_threshold_expression >2.0sigma(I)
_cod_data_source_file ic025609a_s1_4.cif
_cod_data_source_block '[K(thf)(CH3CN)][Cp*Mo(i-Se-mns)'
_cod_depositor_comments
;
The following automatic conversions were performed:
'_reflns_observed_expression' tag replaced with
'_reflns_threshold_expression' tag as specified in the replacement
file
'cod-tools/trunk/perl-scripts/inputs/replacement_tags.lst'.

'_atom_site_calc_flags'
tag replaced with '_atom_site_calc_flag' tag as specified in the
replacement file
'cod-tools/trunk/perl-scripts/inputs/replacement_tags.lst'.

'_atom_type_scat_imag'
tag replaced with '_atom_type_scat_dispersion_imag' tag as specified
in the replacement file
'cod-tools/trunk/perl-scripts/inputs/replacement_tags.lst'.

Automatic conversion script
Id: cif_correct_tags 3137 2015-03-23 15:08:43Z antanas 
;
_cod_original_cell_volume 3179(4)
_cod_original_sg_symbol_H-M 'P 21/n '
_cod_original_formula_sum 'C24 H26 K N5 Mo O Se5 '
_cod_database_code 4318462

loop_
_symmetry_equiv_pos_as_xyz
x,y,z
1/2-x,1/2+y,1/2-z
-x,-y,-z
1/2+x,1/2-y,1/2+z

loop_
_atom_site_label
_atom_site_type_symbol
_atom_site_fract_x
_atom_site_fract_y
_atom_site_fract_z
_atom_site_U_iso_or_equiv
_atom_site_adp_type
_atom_site_occupancy
_atom_site_calc_flag
_atom_site_refinement_flags
_atom_site_disorder_assembly
_atom_site_disorder_group
Mo Mo 0.97173(6) 0.24845(2) 0.39814(3) 0.0406(1) Uani 1.00 d . . .
Se(1) Se 0.61661(9) 0.34156(3) 0.30332(4) 0.0642(2) Uani 1.00 d . . .
Se(2) Se 0.80310(8) 0.30440(2) 0.49190(3) 0.0500(2) Uani 1.00 d . . .
Se(3) Se 0.75145(9) 0.26293(3) 0.28307(4) 0.0594(2) Uani 1.00 d . . .
Se(4) Se 0.9373(1) 0.15803(2) 0.34859(4) 0.0660(2) Uani 1.00 d . . .
Se(5) Se 0.95765(10) 0.19574(2) 0.53788(4) 0.0596(2) Uani 1.00 d . . .
K K 1.1694(2) 0.01974(6) 0.26742(9) 0.0689(5) Uani 1.00 d . . .
O(1) O 1.4972(8) 0.0203(3) 0.2223(5) 0.123(3) Uani 1.00 d . . .
N(1) N 0.4495(8) 0.4613(2) 0.3775(4) 0.085(2) Uani 1.00 d . . .
N(2) N 0.6554(9) 0.4084(2) 0.6291(4) 0.081(2) Uani 1.00 d . . .
N(3) N 0.8876(8) 0.0225(2) 0.3854(4) 0.085(2) Uani 1.00 d . . .
N(4) N 0.8478(9) 0.0759(2) 0.6578(4) 0.086(2) Uani 1.00 d . . .
N(5) N 1.336(1) 0.0486(3) 0.4339(5) 0.110(3) Uani 1.00 d . . .
C(1) C 1.1613(8) 0.3135(2) 0.3822(4) 0.055(2) Uani 1.00 d . . .
C(2) C 1.2309(8) 0.2831(2) 0.4509(3) 0.050(2) Uani 1.00 d . . .
C(3) C 1.2758(8) 0.2379(2) 0.4125(4) 0.053(2) Uani 1.00 d . . .
C(4) C 1.2324(8) 0.2409(2) 0.3207(4) 0.059(2) Uani 1.00 d . . .
C(5) C 1.1634(7) 0.2873(3) 0.3030(4) 0.056(2) Uani 1.00 d . . .
C(6) C 1.1174(10) 0.3671(3) 0.3879(6) 0.102(3) Uani 1.00 d . . .
C(7) C 1.2752(10) 0.2983(3) 0.5451(4) 0.082(3) Uani 1.00 d . . .
C(8) C 1.377(1) 0.1964(3) 0.4557(6) 0.103(3) Uani 1.00 d . . .
C(9) C 1.281(1) 0.2035(3) 0.2529(6) 0.118(3) Uani 1.00 d . . .
C(10) C 1.120(1) 0.3086(4) 0.2129(5) 0.112(3) Uani 1.00 d . . .
C(11) C 0.6726(7) 0.3512(2) 0.4236(4) 0.048(2) Uani 1.00 d . . .
C(12) C 0.6130(8) 0.3925(2) 0.4635(4) 0.051(2) Uani 1.00 d . . .
C(13) C 0.5200(9) 0.4305(3) 0.4160(4) 0.060(2) Uani 1.00 d . . .
C(14) C 0.6414(8) 0.4007(2) 0.5557(4) 0.056(2) Uani 1.00 d . . .
C(15) C 0.9285(8) 0.1398(2) 0.4669(4) 0.052(2) Uani 1.00 d . . .
C(16) C 0.8980(8) 0.0935(2) 0.4956(4) 0.054(2) Uani 1.00 d . . .
C(17) C 0.8721(9) 0.0832(2) 0.5865(4) 0.061(2) Uani 1.00 d . . .
C(18) C 0.8895(9) 0.0536(2) 0.4359(5) 0.063(2) Uani 1.00 d . . .
C(19) C 1.358(1) 0.0586(3) 0.5043(5) 0.079(3) Uani 1.00 d . . .
C(20) C 1.380(1) 0.0721(3) 0.5954(5) 0.103(3) Uani 1.00 d . . .
C(21) C 1.576(2) 0.0672(5) 0.2306(9) 0.169(6) Uani 1.00 d . . .
C(22) C 1.678(2) 0.0728(7) 0.1582(10) 0.227(8) Uani 1.00 d . . .
C(23) C 1.633(2) 0.0370(7) 0.0942(8) 0.191(7) Uani 1.00 d . . .
C(24) C 1.557(2) -0.0027(5) 0.152(1) 0.193(7) Uani 1.00 d . . .
H(1) H 1.1239 0.3772 0.4490 0.1220 Uiso 1.00 calc . . .
H(2) H 1.1996 0.3860 0.3557 0.1220 Uiso 1.00 calc . . .
H(3) H 1.0001 0.3726 0.3623 0.1220 Uiso 1.00 calc . . .
H(4) H 1.2240 0.2752 0.5846 0.0983 Uiso 1.00 calc . . .
H(5) H 1.4009 0.2986 0.5561 0.0983 Uiso 1.00 calc . . .
H(6) H 1.2291 0.3308 0.5548 0.0983 Uiso 1.00 calc . . .
H(7) H 1.3143 0.1659 0.4447 0.1237 Uiso 1.00 calc . . .
H(8) H 1.4909 0.1944 0.4319 0.1237 Uiso 1.00 calc . . .
H(9) H 1.3903 0.2022 0.5187 0.1237 Uiso 1.00 calc . . .
H(10) H 1.1781 0.1954 0.2154 0.1416 Uiso 1.00 calc . . .
H(11) H 1.3696 0.2171 0.2173 0.1416 Uiso 1.00 calc . . .
H(12) H 1.3251 0.1742 0.2825 0.1416 Uiso 1.00 calc . . .
H(13) H 1.2007 0.3352 0.2023 0.1346 Uiso 1.00 calc . . .
H(14) H 1.1310 0.2835 0.1686 0.1346 Uiso 1.00 calc . . .
H(15) H 1.0019 0.3212 0.2098 0.1346 Uiso 1.00 calc . . .
H(16) H 1.4980 0.0646 0.6177 0.1240 Uiso 1.00 calc . . .
H(17) H 1.3588 0.1070 0.6015 0.1240 Uiso 1.00 calc . . .
H(18) H 1.2977 0.0540 0.6289 0.1240 Uiso 1.00 calc . . .
H(19) H 1.4874 0.0924 0.2305 0.2025 Uiso 1.00 calc . . .
H(20) H 1.6490 0.0690 0.2848 0.2025 Uiso 1.00 calc . . .
H(21) H 1.6577 0.1050 0.1329 0.2717 Uiso 1.00 calc . . .
H(22) H 1.7999 0.0692 0.1771 0.2717 Uiso 1.00 calc . . .
H(23) H 1.5464 0.0490 0.0502 0.2288 Uiso 1.00 calc . . .
H(24) H 1.7341 0.0253 0.0653 0.2288 Uiso 1.00 calc . . .
H(25) H 1.6471 -0.0262 0.1699 0.2319 Uiso 1.00 calc . . .
H(26) H 1.4625 -0.0197 0.1190 0.2319 Uiso 1.00 calc . . .

loop_
_atom_site_aniso_label
_atom_site_aniso_U_11
_atom_site_aniso_U_22
_atom_site_aniso_U_33
_atom_site_aniso_U_12
_atom_site_aniso_U_13
_atom_site_aniso_U_23
Mo 0.0554(3) 0.0330(3) 0.0344(2) -0.0087(2) 0.0113(2) -0.0020(2)
Se(1) 0.0668(4) 0.0789(5) 0.0460(3) 0.0057(4) -0.0038(3) 0.0033(3)
Se(2) 0.0666(4) 0.0478(4) 0.0365(3) 0.0076(3) 0.0100(3) -0.0006(3)
Se(3) 0.0635(4) 0.0722(5) 0.0422(3) -0.0093(3) -0.0001(3) -0.0110(3)
Se(4) 0.1085(6) 0.0420(4) 0.0492(3) -0.0206(4) 0.0200(3) -0.0091(3)
Se(5) 0.1014(5) 0.0359(4) 0.0439(3) -0.0067(3) 0.0231(3) 0.0010(3)
K 0.092(1) 0.062(1) 0.0527(8) -0.0140(9) 0.0023(7) 0.0107(7)
O(1) 0.102(5) 0.114(6) 0.155(6) -0.009(4) 0.030(4) 0.023(5)
N(1) 0.095(5) 0.065(4) 0.092(4) 0.010(4) -0.014(4) 0.015(4)
N(2) 0.116(5) 0.064(4) 0.063(4) 0.015(4) -0.003(3) -0.013(3)
N(3) 0.104(5) 0.050(4) 0.103(5) -0.007(4) 0.025(4) -0.018(3)
N(4) 0.137(6) 0.056(4) 0.068(4) -0.001(4) 0.025(4) 0.010(3)
N(5) 0.131(6) 0.112(6) 0.084(5) -0.013(5) -0.014(5) -0.002(5)
C(1) 0.053(4) 0.033(3) 0.081(4) -0.009(3) 0.018(3) 0.007(3)
C(2) 0.060(4) 0.046(4) 0.043(3) -0.012(3) 0.005(3) -0.002(3)
C(3) 0.051(4) 0.038(4) 0.070(4) -0.004(3) 0.006(3) 0.008(3)
C(4) 0.055(4) 0.069(5) 0.056(4) -0.013(3) 0.020(3) -0.021(3)
C(5) 0.046(4) 0.078(5) 0.044(3) -0.012(3) 0.008(3) 0.014(3)
C(6) 0.076(5) 0.045(5) 0.187(9) -0.011(4) 0.033(6) 0.019(5)
C(7) 0.082(5) 0.107(7) 0.057(4) -0.037(5) 0.009(4) -0.015(4)
C(8) 0.075(5) 0.081(6) 0.152(8) 0.014(5) -0.003(5) 0.028(6)
C(9) 0.113(7) 0.125(8) 0.123(6) -0.044(6) 0.071(5) -0.074(6)
C(10) 0.087(6) 0.177(10) 0.073(5) -0.047(6) 0.003(4) 0.057(5)
C(11) 0.052(3) 0.039(4) 0.054(3) -0.005(3) 0.004(3) 0.013(3)
C(12) 0.055(4) 0.042(4) 0.057(4) -0.004(3) 0.006(3) 0.000(3)
C(13) 0.062(4) 0.055(4) 0.064(4) -0.003(3) 0.000(3) -0.007(3)
C(14) 0.064(4) 0.038(4) 0.067(4) 0.008(3) 0.001(3) 0.000(3)
C(15) 0.066(4) 0.038(4) 0.054(3) -0.004(3) 0.020(3) 0.002(3)
C(16) 0.064(4) 0.032(3) 0.067(4) -0.002(3) 0.017(3) -0.001(3)
C(17) 0.081(5) 0.028(3) 0.076(4) 0.002(3) 0.016(4) 0.006(3)
C(18) 0.075(5) 0.038(4) 0.079(4) -0.001(3) 0.016(4) 0.008(4)
C(19) 0.092(6) 0.062(5) 0.081(5) -0.009(4) -0.017(4) 0.002(4)
C(20) 0.122(7) 0.098(7) 0.088(6) -0.033(6) -0.012(5) -0.008(5)
C(21) 0.136(10) 0.14(1) 0.22(1) -0.065(8) -0.056(9) 0.03(1)
C(22) 0.23(1) 0.29(2) 0.16(1) -0.15(1) 0.04(1) 0.07(1)
C(23) 0.22(2) 0.22(2) 0.14(1) 0.03(1) 0.05(1) 0.03(1)
C(24) 0.21(1) 0.11(1) 0.27(2) 0.017(10) 0.14(1) 0.00(1)

loop_
_atom_type_symbol
_atom_type_description
_atom_type_scat_dispersion_real
_atom_type_scat_dispersion_imag
_atom_type_scat_source
C C 0.003 0.002
;International Tables for Crystallography
(1992, Vol. C, Tables 4.2.6.8 and 6.1.1.1)
;
H H 0.000 0.000
;International Tables for Crystallography
(1992, Vol. C, Table 6.1.1.2)
;
N N 0.006 0.003
;International Tables for Crystallography
(1992, Vol. C, Tables 4.2.6.8 and 6.1.1.1)
;
Mo Mo -1.683 0.686
;International Tables for Crystallography
(1992, Vol. C, Tables 4.2.6.8 and 6.1.1.1)
;
Se Se -0.093 2.226
;International Tables for Crystallography
(1992, Vol. C, Tables 4.2.6.8 and 6.1.1.1)
;
K K 0.200 0.250
;International Tables for Crystallography
(1992, Vol. C, Tables 4.2.6.8 and 6.1.1.1)
;
O O 0.011 0.006
;International Tables for Crystallography
(1992, Vol. C, Tables 4.2.6.8 and 6.1.1.1)
;

loop_
_geom_angle_atom_site_label_1
_geom_angle_atom_site_label_2
_geom_angle_atom_site_label_3
_geom_angle
_geom_angle_site_symmetry_1
_geom_angle_site_symmetry_2
_geom_angle_site_symmetry_3
_geom_angle_publ_flag
Se(2) Mo(1) Se(3) 87.09(5) 1_555 1_555 1_555 yes
Se(2) Mo(1) Se(4) 134.44(4) 1_555 1_555 1_555 yes
Se(2) Mo(1) Se(5) 79.71(2) 1_555 1_555 1_555 yes
Se(2) Mo(1) C(1) 86.7(2) 1_555 1_555 1_555 yes
Se(2) Mo(1) C(2) 90.9(2) 1_555 1_555 1_555 yes
Se(2) Mo(1) C(3) 124.5(2) 1_555 1_555 1_555 yes
Se(2) Mo(1) C(4) 144.1(2) 1_555 1_555 1_555 yes
Se(2) Mo(1) C(5) 115.8(2) 1_555 1_555 1_555 yes
Se(3) Mo(1) Se(4) 83.62(3) 1_555 1_555 1_555 yes
Se(3) Mo(1) Se(5) 129.31(4) 1_555 1_555 1_555 yes
Se(3) Mo(1) C(1) 102.6(2) 1_555 1_555 1_555 yes
Se(3) Mo(1) C(2) 138.2(1) 1_555 1_555 1_555 yes
Se(3) Mo(1) C(3) 138.0(2) 1_555 1_555 1_555 yes
Se(3) Mo(1) C(4) 103.3(2) 1_555 1_555 1_555 yes
Se(3) Mo(1) C(5) 85.2(1) 1_555 1_555 1_555 yes
Se(4) Mo(1) Se(5) 72.51(2) 1_555 1_555 1_555 yes
Se(4) Mo(1) C(1) 138.9(2) 1_555 1_555 1_555 yes
Se(4) Mo(1) C(2) 124.3(2) 1_555 1_555 1_555 yes
Se(4) Mo(1) C(3) 89.6(1) 1_555 1_555 1_555 yes
Se(4) Mo(1) C(4) 81.3(2) 1_555 1_555 1_555 yes
Se(4) Mo(1) C(5) 107.7(2) 1_555 1_555 1_555 yes
Se(5) Mo(1) C(1) 124.9(2) 1_555 1_555 1_555 yes
Se(5) Mo(1) C(2) 91.1(1) 1_555 1_555 1_555 yes
Se(5) Mo(1) C(3) 86.9(1) 1_555 1_555 1_555 yes
Se(5) Mo(1) C(4) 115.9(2) 1_555 1_555 1_555 yes
Se(5) Mo(1) C(5) 144.2(1) 1_555 1_555 1_555 yes
C(1) Mo(1) C(2) 35.7(2) 1_555 1_555 1_555 yes
C(1) Mo(1) C(3) 58.5(2) 1_555 1_555 1_555 yes
C(1) Mo(1) C(4) 57.7(2) 1_555 1_555 1_555 yes
C(1) Mo(1) C(5) 34.7(2) 1_555 1_555 1_555 yes
C(2) Mo(1) C(3) 35.4(2) 1_555 1_555 1_555 yes
C(2) Mo(1) C(4) 58.4(2) 1_555 1_555 1_555 yes
C(2) Mo(1) C(5) 58.4(2) 1_555 1_555 1_555 yes
C(3) Mo(1) C(4) 34.8(2) 1_555 1_555 1_555 yes
C(3) Mo(1) C(5) 57.5(2) 1_555 1_555 1_555 yes
C(4) Mo(1) C(5) 34.0(2) 1_555 1_555 1_555 yes
Se(3) Se(1) C(11) 100.1(2) 1_555 1_555 1_555 yes
Se(3) Se(1) C(12) 125.4(1) 1_555 1_555 1_555 yes
C(11) Se(1) C(12) 25.3(2) 1_555 1_555 1_555 yes
Mo(1) Se(2) C(11) 111.9(2) 1_555 1_555 1_555 yes
Mo(1) Se(2) C(12) 135.2(1) 1_555 1_555 1_555 yes
C(11) Se(2) C(12) 25.0(2) 1_555 1_555 1_555 yes
Mo(1) Se(3) Se(1) 110.10(4) 1_555 1_555 1_555 yes
Mo(1) Se(3) H(15) 84.95(5) 1_555 1_555 1_555 no
Se(1) Se(3) H(15) 81.64(5) 1_555 1_555 1_555 no
Mo(1) Se(4) C(15) 89.0(2) 1_555 1_555 1_555 yes
Mo(1) Se(4) C(16) 111.8(1) 1_555 1_555 1_555 yes
C(15) Se(4) C(16) 22.9(2) 1_555 1_555 1_555 yes
Mo(1) Se(5) C(15) 89.4(2) 1_555 1_555 1_555 yes
O(1) K(1) N(1) 93.9(2) 1_555 1_555 2_645 yes
O(1) K(1) N(2) 78.5(2) 1_555 1_555 4_554 yes
O(1) K(1) N(4) 100.1(2) 1_555 1_555 3_756 yes
O(1) K(1) N(5) 81.3(2) 1_555 1_555 1_555 yes
N(1) K(1) N(2) 79.5(2) 2_645 1_555 4_554 yes
N(1) K(1) N(4) 76.9(2) 2_645 1_555 3_756 yes
N(1) K(1) N(5) 161.1(2) 2_645 1_555 1_555 yes
N(2) K(1) N(4) 156.3(2) 4_554 1_555 3_756 yes
N(2) K(1) N(5) 117.0(2) 4_554 1_555 1_555 yes
N(4) K(1) N(5) 85.9(2) 3_756 1_555 1_555 yes
K(1) O(1) C(21) 112.9(7) 1_555 1_555 1_555 yes
K(1) O(1) C(22) 137.2(6) 1_555 1_555 1_555 yes
K(1) O(1) C(23) 134.6(5) 1_555 1_555 1_555 yes
K(1) O(1) C(24) 125.4(8) 1_555 1_555 1_555 yes
K(1) O(1) H(19) 87.0(3) 1_555 1_555 1_555 no
K(1) O(1) H(20) 114.9(3) 1_555 1_555 1_555 no
K(1) O(1) H(22) 151.8(3) 1_555 1_555 1_555 no
K(1) O(1) H(23) 115.5(2) 1_555 1_555 1_555 no
K(1) O(1) H(25) 135.1(3) 1_555 1_555 1_555 no
K(1) O(1) H(26) 97.0(3) 1_555 1_555 1_555 no
C(21) O(1) C(22) 36.4(8) 1_555 1_555 1_555 yes
C(21) O(1) C(23) 71.7(8) 1_555 1_555 1_555 yes
C(21) O(1) C(24) 109.0(10) 1_555 1_555 1_555 yes
C(21) O(1) H(19) 27.4(6) 1_555 1_555 1_555 no
C(21) O(1) H(20) 27.5(5) 1_555 1_555 1_555 no
C(21) O(1) H(22) 40.1(6) 1_555 1_555 1_555 no
C(21) O(1) H(23) 75.4(7) 1_555 1_555 1_555 no
C(21) O(1) H(25) 111.7(7) 1_555 1_555 1_555 no
C(21) O(1) H(26) 128.5(8) 1_555 1_555 1_555 no
C(22) O(1) C(23) 35.9(5) 1_555 1_555 1_555 yes
C(22) O(1) C(24) 72.7(8) 1_555 1_555 1_555 yes
C(22) O(1) H(19) 54.6(6) 1_555 1_555 1_555 no
C(22) O(1) H(20) 54.6(4) 1_555 1_555 1_555 no
C(22) O(1) H(22) 18.3(4) 1_555 1_555 1_555 no
C(22) O(1) H(23) 44.9(4) 1_555 1_555 1_555 no
C(22) O(1) H(25) 80.8(6) 1_555 1_555 1_555 no
C(22) O(1) H(26) 93.7(5) 1_555 1_555 1_555 no
C(23) O(1) C(24) 39.3(7) 1_555 1_555 1_555 yes
C(23) O(1) H(19) 83.0(5) 1_555 1_555 1_555 no
C(23) O(1) H(20) 89.5(5) 1_555 1_555 1_555 no
C(23) O(1) H(22) 43.7(5) 1_555 1_555 1_555 no
C(23) O(1) H(23) 19.2(4) 1_555 1_555 1_555 no
C(23) O(1) H(25) 57.8(5) 1_555 1_555 1_555 no
C(23) O(1) H(26) 57.8(5) 1_555 1_555 1_555 no
C(24) O(1) H(19) 122.0(7) 1_555 1_555 1_555 no
C(24) O(1) H(20) 118.5(8) 1_555 1_555 1_555 no
C(24) O(1) H(22) 72.5(7) 1_555 1_555 1_555 no
C(24) O(1) H(23) 46.3(7) 1_555 1_555 1_555 no
C(24) O(1) H(25) 28.3(7) 1_555 1_555 1_555 no
C(24) O(1) H(26) 28.4(7) 1_555 1_555 1_555 no
H(19) O(1) H(20) 47.3(2) 1_555 1_555 1_555 no
H(19) O(1) H(22) 64.9(2) 1_555 1_555 1_555 no
H(19) O(1) H(23) 77.6(2) 1_555 1_555 1_555 no
H(19) O(1) H(25) 135.4(3) 1_555 1_555 1_555 no
H(19) O(1) H(26) 127.9(3) 1_555 1_555 1_555 no
H(20) O(1) H(22) 47.4(1) 1_555 1_555 1_555 no
H(20) O(1) H(23) 98.8(2) 1_555 1_555 1_555 no
H(20) O(1) H(25) 107.1(3) 1_555 1_555 1_555 no
H(20) O(1) H(26) 145.8(4) 1_555 1_555 1_555 no
H(22) O(1) H(23) 58.2(1) 1_555 1_555 1_555 no
H(22) O(1) H(25) 71.7(2) 1_555 1_555 1_555 no
H(22) O(1) H(26) 98.4(3) 1_555 1_555 1_555 no
H(23) O(1) H(25) 71.1(2) 1_555 1_555 1_555 no
H(23) O(1) H(26) 53.8(2) 1_555 1_555 1_555 no
H(25) O(1) H(26) 48.8(2) 1_555 1_555 1_555 no
K(1) N(1) C(12) 159.0(3) 2_655 1_555 1_555 yes
K(1) N(1) C(13) 159.4(6) 2_655 1_555 1_555 yes
K(1) N(1) H(2) 97.7(2) 2_655 1_555 1_455 no
C(12) N(1) C(13) 0.9(4) 1_555 1_555 1_555 yes
C(12) N(1) H(2) 80.6(2) 1_555 1_555 1_455 no
C(13) N(1) H(2) 79.8(5) 1_555 1_555 1_455 no
K(1) N(2) C(12) 146.5(3) 4_455 1_555 1_555 yes
K(1) N(2) C(14) 147.6(5) 4_455 1_555 1_555 yes
C(12) N(2) C(14) 2.1(4) 1_555 1_555 1_555 yes
C(16) N(3) C(18) 1.7(4) 1_555 1_555 1_555 yes
C(16) N(3) H(18) 132.6(3) 1_555 1_555 3_756 no
C(16) N(3) H(20) 90.5(2) 1_555 1_555 1_455 no
C(18) N(3) H(18) 130.9(6) 1_555 1_555 3_756 no
C(18) N(3) H(20) 90.7(5) 1_555 1_555 1_455 no
H(18) N(3) H(20) 88.8(2) 3_756 1_555 1_455 no
K(1) N(4) C(16) 124.6(3) 3_756 1_555 1_555 yes
K(1) N(4) C(17) 124.1(5) 3_756 1_555 1_555 yes
K(1) N(4) H(13) 132.3(2) 3_756 1_555 4_455 no
K(1) N(4) H(16) 85.3(2) 3_756 1_555 1_455 no
C(16) N(4) C(17) 1.0(4) 1_555 1_555 1_555 yes
C(16) N(4) H(13) 99.0(2) 1_555 1_555 4_455 no
C(16) N(4) H(16) 90.5(2) 1_555 1_555 1_455 no
C(17) N(4) H(13) 99.8(5) 1_555 1_555 4_455 no
C(17) N(4) H(16) 91.2(5) 1_555 1_555 1_455 no
H(13) N(4) H(16) 75.2(2) 4_455 1_555 1_455 no
K(1) N(5) C(19) 162.3(7) 1_555 1_555 1_555 yes
K(1) N(5) C(20) 161.1(4) 1_555 1_555 1_555 yes
C(19) N(5) C(20) 1.3(6) 1_555 1_555 1_555 yes
Mo(1) C(1) C(2) 71.6(3) 1_555 1_555 1_555 yes
Mo(1) C(1) C(3) 61.5(2) 1_555 1_555 1_555 yes
Mo(1) C(1) C(4) 62.8(2) 1_555 1_555 1_555 yes
Mo(1) C(1) C(5) 74.9(3) 1_555 1_555 1_555 yes
Mo(1) C(1) C(6) 126.5(4) 1_555 1_555 1_555 yes
Mo(1) C(1) C(7) 87.5(2) 1_555 1_555 1_555 yes
Mo(1) C(1) C(10) 91.5(3) 1_555 1_555 1_555 yes
Mo(1) C(1) H(1) 119.5(3) 1_555 1_555 1_555 no
Mo(1) C(1) H(2) 149.4(3) 1_555 1_555 1_555 no
Mo(1) C(1) H(3) 104.0(3) 1_555 1_555 1_555 no
Mo(1) C(1) H(6) 96.8(2) 1_555 1_555 1_555 no
Mo(1) C(1) H(13) 111.4(2) 1_555 1_555 1_555 no
Mo(1) C(1) H(15) 85.1(2) 1_555 1_555 1_555 no
C(2) C(1) C(3) 36.4(3) 1_555 1_555 1_555 yes
C(2) C(1) C(4) 72.7(4) 1_555 1_555 1_555 yes
C(2) C(1) C(5) 108.3(5) 1_555 1_555 1_555 yes
C(2) C(1) C(6) 127.2(7) 1_555 1_555 1_555 yes
C(2) C(1) C(7) 27.7(3) 1_555 1_555 1_555 yes
C(2) C(1) C(10) 136.6(5) 1_555 1_555 1_555 yes
C(2) C(1) H(1) 100.9(4) 1_555 1_555 1_555 no
C(2) C(1) H(2) 131.4(5) 1_555 1_555 1_555 no
C(2) C(1) H(3) 140.4(5) 1_555 1_555 1_555 no
C(2) C(1) H(6) 48.6(3) 1_555 1_555 1_555 no
C(2) C(1) H(13) 141.2(4) 1_555 1_555 1_555 no
C(2) C(1) H(15) 148.3(4) 1_555 1_555 1_555 no
C(3) C(1) C(4) 36.3(2) 1_555 1_555 1_555 yes
C(3) C(1) C(5) 71.8(4) 1_555 1_555 1_555 yes
C(3) C(1) C(6) 162.5(6) 1_555 1_555 1_555 yes
C(3) C(1) C(7) 63.9(3) 1_555 1_555 1_555 yes
C(3) C(1) C(10) 100.3(4) 1_555 1_555 1_555 yes
C(3) C(1) H(1) 137.2(4) 1_555 1_555 1_555 no
C(3) C(1) H(2) 149.1(3) 1_555 1_555 1_555 no
C(3) C(1) H(3) 165.2(3) 1_555 1_555 1_555 no
C(3) C(1) H(6) 84.9(3) 1_555 1_555 1_555 no
C(3) C(1) H(13) 108.8(3) 1_555 1_555 1_555 no
C(3) C(1) H(15) 113.2(3) 1_555 1_555 1_555 no
C(4) C(1) C(5) 35.5(3) 1_555 1_555 1_555 yes
C(4) C(1) C(6) 158.7(6) 1_555 1_555 1_555 yes
C(4) C(1) C(7) 100.2(3) 1_555 1_555 1_555 yes
C(4) C(1) C(10) 64.1(3) 1_555 1_555 1_555 yes
C(4) C(1) H(1) 172.6(4) 1_555 1_555 1_555 no
C(4) C(1) H(2) 136.2(3) 1_555 1_555 1_555 no
C(4) C(1) H(3) 141.8(4) 1_555 1_555 1_555 no
C(4) C(1) H(6) 121.2(3) 1_555 1_555 1_555 no
C(4) C(1) H(13) 75.1(2) 1_555 1_555 1_555 no
C(4) C(1) H(15) 77.6(3) 1_555 1_555 1_555 no
C(5) C(1) C(6) 124.0(7) 1_555 1_555 1_555 yes
C(5) C(1) C(7) 135.6(5) 1_555 1_555 1_555 yes
C(5) C(1) C(10) 28.7(4) 1_555 1_555 1_555 yes
C(5) C(1) H(1) 150.5(5) 1_555 1_555 1_555 no
C(5) C(1) H(2) 108.3(4) 1_555 1_555 1_555 no
C(5) C(1) H(3) 108.2(5) 1_555 1_555 1_555 no
C(5) C(1) H(6) 156.6(5) 1_555 1_555 1_555 no
C(5) C(1) H(13) 43.1(3) 1_555 1_555 1_555 no
C(5) C(1) H(15) 43.1(3) 1_555 1_555 1_555 no
C(6) C(1) C(7) 99.4(5) 1_555 1_555 1_555 yes
C(6) C(1) C(10) 95.3(5) 1_555 1_555 1_555 yes
C(6) C(1) H(1) 26.6(4) 1_555 1_555 1_555 no
C(6) C(1) H(2) 26.6(3) 1_555 1_555 1_555 no
C(6) C(1) H(3) 26.6(3) 1_555 1_555 1_555 no
C(6) C(1) H(6) 78.7(5) 1_555 1_555 1_555 no
C(6) C(1) H(13) 83.6(5) 1_555 1_555 1_555 no
C(6) C(1) H(15) 83.9(5) 1_555 1_555 1_555 no
C(7) C(1) C(10) 162.4(4) 1_555 1_555 1_555 yes
C(7) C(1) H(1) 73.3(3) 1_555 1_555 1_555 no
C(7) C(1) H(2) 107.3(3) 1_555 1_555 1_555 no
C(7) C(1) H(3) 115.5(3) 1_555 1_555 1_555 no
C(7) C(1) H(6) 21.0(2) 1_555 1_555 1_555 no
C(7) C(1) H(13) 154.2(3) 1_555 1_555 1_555 no
C(7) C(1) H(15) 172.4(3) 1_555 1_555 1_555 no
C(10) C(1) H(1) 121.9(4) 1_555 1_555 1_555 no
C(10) C(1) H(2) 82.1(3) 1_555 1_555 1_555 no
C(10) C(1) H(3) 81.7(3) 1_555 1_555 1_555 no
C(10) C(1) H(6) 171.6(3) 1_555 1_555 1_555 no
C(10) C(1) H(13) 19.9(2) 1_555 1_555 1_555 no
C(10) C(1) H(15) 19.9(2) 1_555 1_555 1_555 no
H(1) C(1) H(2) 45.6(1) 1_555 1_555 1_555 no
H(1) C(1) H(3) 45.6(1) 1_555 1_555 1_555 no
H(1) C(1) H(6) 52.3(1) 1_555 1_555 1_555 no
H(1) C(1) H(13) 109.2(2) 1_555 1_555 1_555 no
H(1) C(1) H(15) 109.4(2) 1_555 1_555 1_555 no
H(2) C(1) H(3) 45.6(1) 1_555 1_555 1_555 no
H(2) C(1) H(6) 90.0(2) 1_555 1_555 1_555 no
H(2) C(1) H(13) 65.3(2) 1_555 1_555 1_555 no
H(2) C(1) H(15) 78.7(2) 1_555 1_555 1_555 no
H(3) C(1) H(6) 94.9(2) 1_555 1_555 1_555 no
H(3) C(1) H(13) 77.9(2) 1_555 1_555 1_555 no
H(3) C(1) H(15) 65.2(2) 1_555 1_555 1_555 no
H(6) C(1) H(13) 151.7(2) 1_555 1_555 1_555 no
H(6) C(1) H(15) 159.8(3) 1_555 1_555 1_555 no
H(13) C(1) H(15) 32.47(8) 1_555 1_555 1_555 no
Mo(1) C(2) C(1) 72.7(3) 1_555 1_555 1_555 yes
Mo(1) C(2) C(3) 74.1(3) 1_555 1_555 1_555 yes
Mo(1) C(2) C(4) 62.7(2) 1_555 1_555 1_555 yes
Mo(1) C(2) C(5) 62.4(2) 1_555 1_555 1_555 yes
Mo(1) C(2) C(6) 88.3(3) 1_555 1_555 1_555 yes
Mo(1) C(2) C(7) 125.8(4) 1_555 1_555 1_555 yes
Mo(1) C(2) C(8) 89.9(3) 1_555 1_555 1_555 yes
Mo(1) C(2) H(1) 97.5(2) 1_555 1_555 1_555 no
Mo(1) C(2) H(4) 103.3(2) 1_555 1_555 1_555 no
Mo(1) C(2) H(5) 148.7(3) 1_555 1_555 1_555 no
Mo(1) C(2) H(6) 119.0(3) 1_555 1_555 1_555 no
Mo(1) C(2) H(9) 99.2(2) 1_555 1_555 1_555 no
C(1) C(2) C(3) 107.2(5) 1_555 1_555 1_555 yes
C(1) C(2) C(4) 71.1(4) 1_555 1_555 1_555 yes
C(1) C(2) C(5) 35.7(3) 1_555 1_555 1_555 yes
C(1) C(2) C(6) 27.3(4) 1_555 1_555 1_555 yes
C(1) C(2) C(7) 126.4(6) 1_555 1_555 1_555 yes
C(1) C(2) C(8) 133.9(5) 1_555 1_555 1_555 yes
C(1) C(2) H(1) 48.1(3) 1_555 1_555 1_555 no
C(1) C(2) H(4) 139.9(5) 1_555 1_555 1_555 no
C(1) C(2) H(5) 130.6(5) 1_555 1_555 1_555 no
C(1) C(2) H(6) 100.3(4) 1_555 1_555 1_555 no
C(1) C(2) H(9) 154.8(4) 1_555 1_555 1_555 no
C(3) C(2) C(4) 36.1(3) 1_555 1_555 1_555 yes
C(3) C(2) C(5) 71.6(4) 1_555 1_555 1_555 yes
C(3) C(2) C(6) 134.1(4) 1_555 1_555 1_555 yes
C(3) C(2) C(7) 125.7(6) 1_555 1_555 1_555 yes
C(3) C(2) C(8) 27.1(3) 1_555 1_555 1_555 yes
C(3) C(2) H(1) 155.1(4) 1_555 1_555 1_555 no
C(3) C(2) H(4) 109.9(4) 1_555 1_555 1_555 no
C(3) C(2) H(5) 110.0(4) 1_555 1_555 1_555 no
C(3) C(2) H(6) 152.2(5) 1_555 1_555 1_555 no
C(3) C(2) H(9) 47.9(3) 1_555 1_555 1_555 no
C(4) C(2) C(5) 35.5(2) 1_555 1_555 1_555 yes
C(4) C(2) C(6) 98.1(3) 1_555 1_555 1_555 yes
C(4) C(2) C(7) 160.9(5) 1_555 1_555 1_555 yes
C(4) C(2) C(8) 63.0(3) 1_555 1_555 1_555 yes
C(4) C(2) H(1) 119.1(3) 1_555 1_555 1_555 no
C(4) C(2) H(4) 143.8(4) 1_555 1_555 1_555 no
C(4) C(2) H(5) 138.0(3) 1_555 1_555 1_555 no
C(4) C(2) H(6) 170.7(4) 1_555 1_555 1_555 no
C(4) C(2) H(9) 83.9(3) 1_555 1_555 1_555 no
C(5) C(2) C(6) 62.8(3) 1_555 1_555 1_555 yes
C(5) C(2) C(7) 161.2(5) 1_555 1_555 1_555 yes
C(5) C(2) C(8) 98.3(3) 1_555 1_555 1_555 yes
C(5) C(2) H(1) 83.7(3) 1_555 1_555 1_555 no
C(5) C(2) H(4) 165.1(3) 1_555 1_555 1_555 no
C(5) C(2) H(5) 148.9(3) 1_555 1_555 1_555 no
C(5) C(2) H(6) 135.8(4) 1_555 1_555 1_555 no
C(5) C(2) H(9) 119.3(3) 1_555 1_555 1_555 no
C(6) C(2) C(7) 99.1(5) 1_555 1_555 1_555 yes
C(6) C(2) C(8) 159.3(4) 1_555 1_555 1_555 yes
C(6) C(2) H(1) 21.0(2) 1_555 1_555 1_555 no
C(6) C(2) H(4) 115.4(3) 1_555 1_555 1_555 no
C(6) C(2) H(5) 106.8(3) 1_555 1_555 1_555 no
C(6) C(2) H(6) 73.1(3) 1_555 1_555 1_555 no
C(6) C(2) H(9) 172.3(3) 1_555 1_555 1_555 no
C(7) C(2) C(8) 98.6(5) 1_555 1_555 1_555 yes
C(7) C(2) H(1) 78.4(4) 1_555 1_555 1_555 no
C(7) C(2) H(4) 26.5(3) 1_555 1_555 1_555 no
C(7) C(2) H(5) 26.5(3) 1_555 1_555 1_555 no
C(7) C(2) H(6) 26.5(3) 1_555 1_555 1_555 no
C(7) C(2) H(9) 77.9(4) 1_555 1_555 1_555 no
C(8) C(2) H(1) 172.4(3) 1_555 1_555 1_555 no
C(8) C(2) H(4) 85.0(3) 1_555 1_555 1_555 no
C(8) C(2) H(5) 85.0(3) 1_555 1_555 1_555 no
C(8) C(2) H(6) 125.1(3) 1_555 1_555 1_555 no
C(8) C(2) H(9) 21.0(2) 1_555 1_555 1_555 no
H(1) C(2) H(4) 94.9(2) 1_555 1_555 1_555 no
H(1) C(2) H(5) 89.5(2) 1_555 1_555 1_555 no
H(1) C(2) H(6) 52.2(1) 1_555 1_555 1_555 no
H(1) C(2) H(9) 156.1(2) 1_555 1_555 1_555 no
H(4) C(2) H(5) 45.5(1) 1_555 1_555 1_555 no
H(4) C(2) H(6) 45.5(1) 1_555 1_555 1_555 no
H(4) C(2) H(9) 64.7(2) 1_555 1_555 1_555 no
H(5) C(2) H(6) 45.5(1) 1_555 1_555 1_555 no
H(5) C(2) H(9) 67.5(2) 1_555 1_555 1_555 no
H(6) C(2) H(9) 104.4(2) 1_555 1_555 1_555 no
Mo(1) C(3) C(1) 60.1(2) 1_555 1_555 1_555 yes
Mo(1) C(3) C(2) 70.5(3) 1_555 1_555 1_555 yes
Mo(1) C(3) C(4) 74.2(3) 1_555 1_555 1_555 yes
Mo(1) C(3) C(5) 61.8(2) 1_555 1_555 1_555 yes
Mo(1) C(3) C(7) 86.9(3) 1_555 1_555 1_555 yes
Mo(1) C(3) C(8) 128.2(5) 1_555 1_555 1_555 yes
Mo(1) C(3) C(9) 91.5(3) 1_555 1_555 1_555 yes
Mo(1) C(3) H(4) 81.3(2) 1_555 1_555 1_555 no
Mo(1) C(3) H(5) 106.6(2) 1_555 1_555 1_555 no
Mo(1) C(3) H(7) 105.6(2) 1_555 1_555 1_555 no
Mo(1) C(3) H(8) 151.2(3) 1_555 1_555 1_555 no
Mo(1) C(3) H(9) 120.7(3) 1_555 1_555 1_555 no
Mo(1) C(3) H(12) 101.2(2) 1_555 1_555 1_555 no
C(1) C(3) C(2) 36.3(3) 1_555 1_555 1_555 yes
C(1) C(3) C(4) 71.5(4) 1_555 1_555 1_555 yes
C(1) C(3) C(5) 35.9(2) 1_555 1_555 1_555 yes
C(1) C(3) C(7) 64.2(3) 1_555 1_555 1_555 yes
C(1) C(3) C(8) 162.5(6) 1_555 1_555 1_555 yes
C(1) C(3) C(9) 99.4(4) 1_555 1_555 1_555 yes
C(1) C(3) H(4) 77.9(2) 1_555 1_555 1_555 no
C(1) C(3) H(5) 74.8(2) 1_555 1_555 1_555 no
C(1) C(3) H(7) 165.5(3) 1_555 1_555 1_555 no
C(1) C(3) H(8) 148.7(3) 1_555 1_555 1_555 no
C(1) C(3) H(9) 137.3(4) 1_555 1_555 1_555 no
C(1) C(3) H(12) 120.5(3) 1_555 1_555 1_555 no
C(2) C(3) C(4) 107.9(5) 1_555 1_555 1_555 yes
C(2) C(3) C(5) 72.2(4) 1_555 1_555 1_555 yes
C(2) C(3) C(7) 28.1(3) 1_555 1_555 1_555 yes
C(2) C(3) C(8) 127.4(6) 1_555 1_555 1_555 yes
C(2) C(3) C(9) 135.6(5) 1_555 1_555 1_555 yes
C(2) C(3) H(4) 42.4(3) 1_555 1_555 1_555 no
C(2) C(3) H(5) 42.3(3) 1_555 1_555 1_555 no
C(2) C(3) H(7) 140.7(5) 1_555 1_555 1_555 no
C(2) C(3) H(8) 131.4(4) 1_555 1_555 1_555 no
C(2) C(3) H(9) 101.1(4) 1_555 1_555 1_555 no
C(2) C(3) H(12) 156.8(4) 1_555 1_555 1_555 no
C(4) C(3) C(5) 35.7(3) 1_555 1_555 1_555 yes
C(4) C(3) C(7) 135.6(5) 1_555 1_555 1_555 yes
C(4) C(3) C(8) 124.1(6) 1_555 1_555 1_555 yes
C(4) C(3) C(9) 28.2(4) 1_555 1_555 1_555 yes
C(4) C(3) H(4) 147.5(4) 1_555 1_555 1_555 no
C(4) C(3) H(5) 140.0(4) 1_555 1_555 1_555 no
C(4) C(3) H(7) 108.3(4) 1_555 1_555 1_555 no
C(4) C(3) H(8) 108.4(4) 1_555 1_555 1_555 no
C(4) C(3) H(9) 150.7(5) 1_555 1_555 1_555 no
C(4) C(3) H(12) 49.1(3) 1_555 1_555 1_555 no
C(5) C(3) C(7) 100.0(3) 1_555 1_555 1_555 yes
C(5) C(3) C(8) 158.8(6) 1_555 1_555 1_555 yes
C(5) C(3) C(9) 63.6(3) 1_555 1_555 1_555 yes
C(5) C(3) H(4) 113.1(3) 1_555 1_555 1_555 no
C(5) C(3) H(5) 108.1(3) 1_555 1_555 1_555 no
C(5) C(3) H(7) 142.2(4) 1_555 1_555 1_555 no
C(5) C(3) H(8) 136.0(3) 1_555 1_555 1_555 no
C(5) C(3) H(9) 172.0(4) 1_555 1_555 1_555 no
C(5) C(3) H(12) 84.7(3) 1_555 1_555 1_555 no
C(7) C(3) C(8) 99.3(5) 1_555 1_555 1_555 yes
C(7) C(3) C(9) 161.8(4) 1_555 1_555 1_555 yes
C(7) C(3) H(4) 19.8(2) 1_555 1_555 1_555 no
C(7) C(3) H(5) 19.7(2) 1_555 1_555 1_555 no
C(7) C(3) H(7) 115.5(3) 1_555 1_555 1_555 no
C(7) C(3) H(8) 107.2(3) 1_555 1_555 1_555 no
C(7) C(3) H(9) 73.1(3) 1_555 1_555 1_555 no
C(7) C(3) H(12) 171.8(3) 1_555 1_555 1_555 no
C(8) C(3) C(9) 95.9(5) 1_555 1_555 1_555 yes
C(8) C(3) H(4) 87.9(5) 1_555 1_555 1_555 no
C(8) C(3) H(5) 87.7(5) 1_555 1_555 1_555 no
C(8) C(3) H(7) 26.6(3) 1_555 1_555 1_555 no
C(8) C(3) H(8) 26.6(4) 1_555 1_555 1_555 no
C(8) C(3) H(9) 26.6(4) 1_555 1_555 1_555 no
C(8) C(3) H(12) 75.1(5) 1_555 1_555 1_555 no
C(9) C(3) H(4) 172.8(3) 1_555 1_555 1_555 no
C(9) C(3) H(5) 153.8(3) 1_555 1_555 1_555 no
C(9) C(3) H(7) 82.4(3) 1_555 1_555 1_555 no
C(9) C(3) H(8) 82.5(3) 1_555 1_555 1_555 no
C(9) C(3) H(9) 122.5(4) 1_555 1_555 1_555 no
C(9) C(3) H(12) 21.1(2) 1_555 1_555 1_555 no
H(4) C(3) H(5) 32.15(7) 1_555 1_555 1_555 no
H(4) C(3) H(7) 98.6(2) 1_555 1_555 1_555 no
H(4) C(3) H(8) 103.3(2) 1_555 1_555 1_555 no
H(4) C(3) H(9) 61.4(2) 1_555 1_555 1_555 no
H(4) C(3) H(12) 160.3(2) 1_555 1_555 1_555 no
H(5) C(3) H(7) 109.7(2) 1_555 1_555 1_555 no
H(5) C(3) H(8) 89.7(2) 1_555 1_555 1_555 no
H(5) C(3) H(9) 64.0(2) 1_555 1_555 1_555 no
H(5) C(3) H(12) 152.1(2) 1_555 1_555 1_555 no
H(7) C(3) H(8) 45.7(1) 1_555 1_555 1_555 no
H(7) C(3) H(9) 45.7(1) 1_555 1_555 1_555 no
H(7) C(3) H(12) 61.8(2) 1_555 1_555 1_555 no
H(8) C(3) H(9) 45.7(1) 1_555 1_555 1_555 no
H(8) C(3) H(12) 65.2(2) 1_555 1_555 1_555 no
H(9) C(3) H(12) 101.7(2) 1_555 1_555 1_555 no
Mo(1) C(4) C(1) 59.5(2) 1_555 1_555 1_555 yes
Mo(1) C(4) C(2) 58.9(2) 1_555 1_555 1_555 yes
Mo(1) C(4) C(3) 71.0(3) 1_555 1_555 1_555 yes
Mo(1) C(4) C(5) 72.4(3) 1_555 1_555 1_555 yes
Mo(1) C(4) C(8) 88.9(3) 1_555 1_555 1_555 yes
Mo(1) C(4) C(9) 129.8(5) 1_555 1_555 1_555 yes
Mo(1) C(4) C(10) 89.7(3) 1_555 1_555 1_555 yes
Mo(1) C(4) H(7) 83.9(2) 1_555 1_555 1_555 no
Mo(1) C(4) H(8) 108.8(2) 1_555 1_555 1_555 no
Mo(1) C(4) H(10) 107.5(3) 1_555 1_555 1_555 no
Mo(1) C(4) H(11) 152.7(3) 1_555 1_555 1_555 no
Mo(1) C(4) H(12) 122.1(3) 1_555 1_555 1_555 no
Mo(1) C(4) H(14) 100.4(2) 1_555 1_555 1_555 no
C(1) C(4) C(2) 36.1(2) 1_555 1_555 1_555 yes
C(1) C(4) C(3) 72.1(4) 1_555 1_555 1_555 yes
C(1) C(4) C(5) 35.8(3) 1_555 1_555 1_555 yes
C(1) C(4) C(8) 100.6(3) 1_555 1_555 1_555 yes
C(1) C(4) C(9) 160.7(6) 1_555 1_555 1_555 yes
C(1) C(4) C(10) 63.8(3) 1_555 1_555 1_555 yes
C(1) C(4) H(7) 113.9(3) 1_555 1_555 1_555 no
C(1) C(4) H(8) 108.8(3) 1_555 1_555 1_555 no
C(1) C(4) H(10) 143.9(4) 1_555 1_555 1_555 no
C(1) C(4) H(11) 137.7(4) 1_555 1_555 1_555 no
C(1) C(4) H(12) 170.7(4) 1_555 1_555 1_555 no
C(1) C(4) H(14) 85.0(3) 1_555 1_555 1_555 no
C(2) C(4) C(3) 36.0(3) 1_555 1_555 1_555 yes
C(2) C(4) C(5) 71.9(4) 1_555 1_555 1_555 yes
C(2) C(4) C(8) 64.6(3) 1_555 1_555 1_555 yes
C(2) C(4) C(9) 160.5(6) 1_555 1_555 1_555 yes
C(2) C(4) C(10) 99.8(4) 1_555 1_555 1_555 yes
C(2) C(4) H(7) 78.4(2) 1_555 1_555 1_555 no
C(2) C(4) H(8) 75.4(2) 1_555 1_555 1_555 no
C(2) C(4) H(10) 165.6(3) 1_555 1_555 1_555 no
C(2) C(4) H(11) 148.4(3) 1_555 1_555 1_555 no
C(2) C(4) H(12) 135.3(4) 1_555 1_555 1_555 no
C(2) C(4) H(14) 121.0(3) 1_555 1_555 1_555 no
C(3) C(4) C(5) 107.9(5) 1_555 1_555 1_555 yes
C(3) C(4) C(8) 28.8(4) 1_555 1_555 1_555 yes
C(3) C(4) C(9) 125.4(7) 1_555 1_555 1_555 yes
C(3) C(4) C(10) 135.7(5) 1_555 1_555 1_555 yes
C(3) C(4) H(7) 43.2(3) 1_555 1_555 1_555 no
C(3) C(4) H(8) 43.2(3) 1_555 1_555 1_555 no
C(3) C(4) H(10) 139.3(5) 1_555 1_555 1_555 no
C(3) C(4) H(11) 129.5(5) 1_555 1_555 1_555 no
C(3) C(4) H(12) 99.3(5) 1_555 1_555 1_555 no
C(3) C(4) H(14) 156.9(5) 1_555 1_555 1_555 no
C(5) C(4) C(8) 136.2(5) 1_555 1_555 1_555 yes
C(5) C(4) C(9) 125.9(7) 1_555 1_555 1_555 yes
C(5) C(4) C(10) 28.2(4) 1_555 1_555 1_555 yes
C(5) C(4) H(7) 148.6(4) 1_555 1_555 1_555 no
C(5) C(4) H(8) 140.2(4) 1_555 1_555 1_555 no
C(5) C(4) H(10) 110.1(5) 1_555 1_555 1_555 no
C(5) C(4) H(11) 110.3(4) 1_555 1_555 1_555 no
C(5) C(4) H(12) 152.4(5) 1_555 1_555 1_555 no
C(5) C(4) H(14) 49.3(3) 1_555 1_555 1_555 no
C(8) C(4) C(9) 96.6(6) 1_555 1_555 1_555 yes
C(8) C(4) C(10) 162.3(4) 1_555 1_555 1_555 yes
C(8) C(4) H(7) 20.0(2) 1_555 1_555 1_555 no
C(8) C(4) H(8) 20.0(2) 1_555 1_555 1_555 no
C(8) C(4) H(10) 113.3(4) 1_555 1_555 1_555 no
C(8) C(4) H(11) 104.3(3) 1_555 1_555 1_555 no
C(8) C(4) H(12) 70.6(3) 1_555 1_555 1_555 no
C(8) C(4) H(14) 170.7(3) 1_555 1_555 1_555 no
C(9) C(4) C(10) 97.8(6) 1_555 1_555 1_555 yes
C(9) C(4) H(7) 85.1(5) 1_555 1_555 1_555 no
C(9) C(4) H(8) 85.1(5) 1_555 1_555 1_555 no
C(9) C(4) H(10) 26.5(4) 1_555 1_555 1_555 no
C(9) C(4) H(11) 26.5(3) 1_555 1_555 1_555 no
C(9) C(4) H(12) 26.5(4) 1_555 1_555 1_555 no
C(9) C(4) H(14) 76.8(5) 1_555 1_555 1_555 no
C(10) C(4) H(7) 173.3(3) 1_555 1_555 1_555 no
C(10) C(4) H(8) 153.5(3) 1_555 1_555 1_555 no
C(10) C(4) H(10) 83.9(3) 1_555 1_555 1_555 no
C(10) C(4) H(11) 84.6(3) 1_555 1_555 1_555 no
C(10) C(4) H(12) 124.3(3) 1_555 1_555 1_555 no
C(10) C(4) H(14) 21.2(2) 1_555 1_555 1_555 no
H(7) C(4) H(8) 32.52(8) 1_555 1_555 1_555 no
H(7) C(4) H(10) 96.3(2) 1_555 1_555 1_555 no
H(7) C(4) H(11) 100.3(3) 1_555 1_555 1_555 no
H(7) C(4) H(12) 58.7(2) 1_555 1_555 1_555 no
H(7) C(4) H(14) 159.5(2) 1_555 1_555 1_555 no
H(8) C(4) H(10) 107.3(3) 1_555 1_555 1_555 no
H(8) C(4) H(11) 86.7(2) 1_555 1_555 1_555 no
H(8) C(4) H(12) 61.9(2) 1_555 1_555 1_555 no
H(8) C(4) H(14) 150.8(2) 1_555 1_555 1_555 no
H(10) C(4) H(11) 45.5(1) 1_555 1_555 1_555 no
H(10) C(4) H(12) 45.5(1) 1_555 1_555 1_555 no
H(10) C(4) H(14) 63.3(2) 1_555 1_555 1_555 no
H(11) C(4) H(12) 45.5(1) 1_555 1_555 1_555 no
H(11) C(4) H(14) 66.9(2) 1_555 1_555 1_555 no
H(12) C(4) H(14) 103.3(2) 1_555 1_555 1_555 no
Mo(1) C(5) C(1) 70.4(3) 1_555 1_555 1_555 yes
Mo(1) C(5) C(2) 59.2(2) 1_555 1_555 1_555 yes
Mo(1) C(5) C(3) 60.7(2) 1_555 1_555 1_555 yes
Mo(1) C(5) C(4) 73.7(3) 1_555 1_555 1_555 yes
Mo(1) C(5) C(6) 87.9(3) 1_555 1_555 1_555 yes
Mo(1) C(5) C(9) 91.4(3) 1_555 1_555 1_555 yes
Mo(1) C(5) C(10) 128.1(4) 1_555 1_555 1_555 yes
Mo(1) C(5) H(2) 107.9(2) 1_555 1_555 1_555 no
Mo(1) C(5) H(3) 82.5(2) 1_555 1_555 1_555 no
Mo(1) C(5) H(10) 86.3(2) 1_555 1_555 1_555 no
Mo(1) C(5) H(11) 111.1(3) 1_555 1_555 1_555 no
Mo(1) C(5) H(13) 149.4(3) 1_555 1_555 1_555 no
Mo(1) C(5) H(14) 122.9(3) 1_555 1_555 1_555 no
Mo(1) C(5) H(15) 104.6(2) 1_555 1_555 1_555 no
C(1) C(5) C(2) 36.1(3) 1_555 1_555 1_555 yes
C(1) C(5) C(3) 72.3(4) 1_555 1_555 1_555 yes
C(1) C(5) C(4) 108.7(5) 1_555 1_555 1_555 yes
C(1) C(5) C(6) 29.1(4) 1_555 1_555 1_555 yes
C(1) C(5) C(9) 136.5(5) 1_555 1_555 1_555 yes
C(1) C(5) C(10) 124.8(7) 1_555 1_555 1_555 yes
C(1) C(5) H(2) 43.5(3) 1_555 1_555 1_555 no
C(1) C(5) H(3) 43.6(3) 1_555 1_555 1_555 no
C(1) C(5) H(10) 148.7(4) 1_555 1_555 1_555 no
C(1) C(5) H(11) 140.5(4) 1_555 1_555 1_555 no
C(1) C(5) H(13) 109.1(5) 1_555 1_555 1_555 no
C(1) C(5) H(14) 151.3(5) 1_555 1_555 1_555 no
C(1) C(5) H(15) 109.1(5) 1_555 1_555 1_555 no
C(2) C(5) C(3) 36.2(2) 1_555 1_555 1_555 yes
C(2) C(5) C(4) 72.7(4) 1_555 1_555 1_555 yes
C(2) C(5) C(6) 65.0(3) 1_555 1_555 1_555 yes
C(2) C(5) C(9) 100.6(4) 1_555 1_555 1_555 yes
C(2) C(5) C(10) 160.1(6) 1_555 1_555 1_555 yes
C(2) C(5) H(2) 75.8(2) 1_555 1_555 1_555 no
C(2) C(5) H(3) 78.8(2) 1_555 1_555 1_555 no
C(2) C(5) H(10) 113.8(3) 1_555 1_555 1_555 no
C(2) C(5) H(11) 108.5(3) 1_555 1_555 1_555 no
C(2) C(5) H(13) 137.4(4) 1_555 1_555 1_555 no
C(2) C(5) H(14) 171.5(4) 1_555 1_555 1_555 no
C(2) C(5) H(15) 142.9(4) 1_555 1_555 1_555 no
C(3) C(5) C(4) 36.4(3) 1_555 1_555 1_555 yes
C(3) C(5) C(6) 101.1(3) 1_555 1_555 1_555 yes
C(3) C(5) C(9) 64.4(3) 1_555 1_555 1_555 yes
C(3) C(5) C(10) 161.5(6) 1_555 1_555 1_555 yes
C(3) C(5) H(2) 109.4(3) 1_555 1_555 1_555 no
C(3) C(5) H(3) 114.3(3) 1_555 1_555 1_555 no
C(3) C(5) H(10) 78.2(3) 1_555 1_555 1_555 no
C(3) C(5) H(11) 74.9(3) 1_555 1_555 1_555 no
C(3) C(5) H(13) 149.7(3) 1_555 1_555 1_555 no
C(3) C(5) H(14) 136.0(4) 1_555 1_555 1_555 no
C(3) C(5) H(15) 164.4(3) 1_555 1_555 1_555 no
C(4) C(5) C(6) 137.4(5) 1_555 1_555 1_555 yes
C(4) C(5) C(9) 28.2(4) 1_555 1_555 1_555 yes
C(4) C(5) C(10) 126.0(7) 1_555 1_555 1_555 yes
C(4) C(5) H(2) 141.6(4) 1_555 1_555 1_555 no
C(4) C(5) H(3) 149.4(4) 1_555 1_555 1_555 no
C(4) C(5) H(10) 42.6(3) 1_555 1_555 1_555 no
C(4) C(5) H(11) 42.4(3) 1_555 1_555 1_555 no
C(4) C(5) H(13) 131.0(5) 1_555 1_555 1_555 no
C(4) C(5) H(14) 99.7(4) 1_555 1_555 1_555 no
C(4) C(5) H(15) 138.8(5) 1_555 1_555 1_555 no
C(6) C(5) C(9) 163.4(4) 1_555 1_555 1_555 yes
C(6) C(5) C(10) 95.7(6) 1_555 1_555 1_555 yes
C(6) C(5) H(2) 20.1(2) 1_555 1_555 1_555 no
C(6) C(5) H(3) 20.1(2) 1_555 1_555 1_555 no
C(6) C(5) H(10) 173.6(3) 1_555 1_555 1_555 no
C(6) C(5) H(11) 153.8(3) 1_555 1_555 1_555 no
C(6) C(5) H(13) 82.2(3) 1_555 1_555 1_555 no
C(6) C(5) H(14) 122.2(4) 1_555 1_555 1_555 no
C(6) C(5) H(15) 82.5(3) 1_555 1_555 1_555 no
C(9) C(5) C(10) 97.8(6) 1_555 1_555 1_555 yes
C(9) C(5) H(2) 153.8(3) 1_555 1_555 1_555 no
C(9) C(5) H(3) 173.3(3) 1_555 1_555 1_555 no
C(9) C(5) H(10) 19.8(2) 1_555 1_555 1_555 no
C(9) C(5) H(11) 19.8(2) 1_555 1_555 1_555 no
C(9) C(5) H(13) 106.1(3) 1_555 1_555 1_555 no
C(9) C(5) H(14) 71.6(3) 1_555 1_555 1_555 no
C(9) C(5) H(15) 113.7(3) 1_555 1_555 1_555 no
C(10) C(5) H(2) 84.3(5) 1_555 1_555 1_555 no
C(10) C(5) H(3) 83.9(5) 1_555 1_555 1_555 no
C(10) C(5) H(10) 85.9(5) 1_555 1_555 1_555 no
C(10) C(5) H(11) 86.6(5) 1_555 1_555 1_555 no
C(10) C(5) H(13) 26.5(3) 1_555 1_555 1_555 no
C(10) C(5) H(14) 26.5(4) 1_555 1_555 1_555 no
C(10) C(5) H(15) 26.5(4) 1_555 1_555 1_555 no
H(2) C(5) H(3) 32.66(9) 1_555 1_555 1_555 no
H(2) C(5) H(10) 165.8(2) 1_555 1_555 1_555 no
H(2) C(5) H(11) 136.4(2) 1_555 1_555 1_555 no
H(2) C(5) H(13) 65.6(2) 1_555 1_555 1_555 no
H(2) C(5) H(14) 109.7(3) 1_555 1_555 1_555 no
H(2) C(5) H(15) 79.1(2) 1_555 1_555 1_555 no
H(3) C(5) H(10) 155.4(2) 1_555 1_555 1_555 no
H(3) C(5) H(11) 166.3(2) 1_555 1_555 1_555 no
H(3) C(5) H(13) 78.3(2) 1_555 1_555 1_555 no
H(3) C(5) H(14) 109.4(3) 1_555 1_555 1_555 no
H(3) C(5) H(15) 65.5(2) 1_555 1_555 1_555 no
H(10) C(5) H(11) 32.30(8) 1_555 1_555 1_555 no
H(10) C(5) H(13) 101.6(2) 1_555 1_555 1_555 no
H(10) C(5) H(14) 59.6(2) 1_555 1_555 1_555 no
H(10) C(5) H(15) 96.5(2) 1_555 1_555 1_555 no
H(11) C(5) H(13) 88.9(2) 1_555 1_555 1_555 no
H(11) C(5) H(14) 63.0(2) 1_555 1_555 1_555 no
H(11) C(5) H(15) 108.5(2) 1_555 1_555 1_555 no
H(13) C(5) H(14) 45.5(1) 1_555 1_555 1_555 no
H(13) C(5) H(15) 45.5(1) 1_555 1_555 1_555 no
H(14) C(5) H(15) 45.5(1) 1_555 1_555 1_555 no
C(1) C(6) C(2) 25.5(3) 1_555 1_555 1_555 yes
C(1) C(6) C(5) 26.9(3) 1_555 1_555 1_555 yes
C(1) C(6) H(1) 109.5(7) 1_555 1_555 1_555 no
C(1) C(6) H(2) 109.5(7) 1_555 1_555 1_555 no
C(1) C(6) H(3) 109.5(7) 1_555 1_555 1_555 no
C(1) C(6) H(6) 69.6(4) 1_555 1_555 1_555 no
C(2) C(6) C(5) 52.3(2) 1_555 1_555 1_555 yes
C(2) C(6) H(1) 84.3(5) 1_555 1_555 1_555 no
C(2) C(6) H(2) 116.0(6) 1_555 1_555 1_555 no
C(2) C(6) H(3) 124.3(5) 1_555 1_555 1_555 no
C(2) C(6) H(6) 44.2(2) 1_555 1_555 1_555 no
C(5) C(6) H(1) 136.4(6) 1_555 1_555 1_555 no
C(5) C(6) H(2) 94.8(6) 1_555 1_555 1_555 no
C(5) C(6) H(3) 94.7(6) 1_555 1_555 1_555 no
C(5) C(6) H(6) 96.4(3) 1_555 1_555 1_555 no
H(1) C(6) H(2) 109.5(8) 1_555 1_555 1_555 no
H(1) C(6) H(3) 109.5(8) 1_555 1_555 1_555 no
H(1) C(6) H(6) 40.3(4) 1_555 1_555 1_555 no
H(2) C(6) H(3) 109.5(8) 1_555 1_555 1_555 no
H(2) C(6) H(6) 118.0(6) 1_555 1_555 1_555 no
H(3) C(6) H(6) 129.9(6) 1_555 1_555 1_555 no
C(1) C(7) C(2) 25.8(3) 1_555 1_555 1_555 yes
C(1) C(7) C(3) 51.8(2) 1_555 1_555 1_555 yes
C(1) C(7) H(1) 44.1(2) 1_555 1_555 1_555 no
C(1) C(7) H(4) 124.5(5) 1_555 1_555 1_555 no
C(1) C(7) H(5) 115.9(5) 1_555 1_555 1_555 no
C(1) C(7) H(6) 84.0(5) 1_555 1_555 1_555 no
C(1) C(7) H(9) 96.0(3) 1_555 1_555 1_555 no
C(2) C(7) C(3) 26.2(3) 1_555 1_555 1_555 yes
C(2) C(7) H(1) 69.8(4) 1_555 1_555 1_555 no
C(2) C(7) H(4) 109.5(6) 1_555 1_555 1_555 no
C(2) C(7) H(5) 109.5(6) 1_555 1_555 1_555 no
C(2) C(7) H(6) 109.5(7) 1_555 1_555 1_555 no
C(2) C(7) H(9) 70.3(4) 1_555 1_555 1_555 no
C(3) C(7) H(1) 95.9(2) 1_555 1_555 1_555 no
C(3) C(7) H(4) 95.1(5) 1_555 1_555 1_555 no
C(3) C(7) H(5) 95.3(5) 1_555 1_555 1_555 no
C(3) C(7) H(6) 135.7(6) 1_555 1_555 1_555 no
C(3) C(7) H(9) 44.1(2) 1_555 1_555 1_555 no
H(1) C(7) H(4) 130.5(6) 1_555 1_555 1_555 no
H(1) C(7) H(5) 117.3(5) 1_555 1_555 1_555 no
H(1) C(7) H(6) 40.2(3) 1_555 1_555 1_555 no
H(1) C(7) H(9) 140.0(2) 1_555 1_555 1_555 no
H(4) C(7) H(5) 109.5(8) 1_555 1_555 1_555 no
H(4) C(7) H(6) 109.5(7) 1_555 1_555 1_555 no
H(4) C(7) H(9) 67.9(5) 1_555 1_555 1_555 no
H(5) C(7) H(6) 109.5(7) 1_555 1_555 1_555 no
H(5) C(7) H(9) 73.4(5) 1_555 1_555 1_555 no
H(6) C(7) H(9) 176.8(6) 1_555 1_555 1_555 no
C(2) C(8) C(3) 25.5(3) 1_555 1_555 1_555 yes
C(2) C(8) C(4) 52.4(2) 1_555 1_555 1_555 yes
C(2) C(8) H(7) 124.4(6) 1_555 1_555 1_555 no
C(2) C(8) H(8) 115.9(6) 1_555 1_555 1_555 no
C(2) C(8) H(9) 84.4(5) 1_555 1_555 1_555 no
C(2) C(8) H(12) 97.9(3) 1_555 1_555 1_555 no
C(3) C(8) C(4) 27.1(3) 1_555 1_555 1_555 yes
C(3) C(8) H(7) 109.5(7) 1_555 1_555 1_555 no
C(3) C(8) H(8) 109.5(7) 1_555 1_555 1_555 no
C(3) C(8) H(9) 109.5(8) 1_555 1_555 1_555 no
C(3) C(8) H(12) 72.5(4) 1_555 1_555 1_555 no
C(4) C(8) H(7) 94.6(6) 1_555 1_555 1_555 no
C(4) C(8) H(8) 94.8(6) 1_555 1_555 1_555 no
C(4) C(8) H(9) 136.6(6) 1_555 1_555 1_555 no
C(4) C(8) H(12) 45.5(2) 1_555 1_555 1_555 no
H(7) C(8) H(8) 109.5(9) 1_555 1_555 1_555 no
H(7) C(8) H(9) 109.5(9) 1_555 1_555 1_555 no
H(7) C(8) H(12) 66.3(5) 1_555 1_555 1_555 no
H(8) C(8) H(9) 109.5(8) 1_555 1_555 1_555 no
H(8) C(8) H(12) 72.9(6) 1_555 1_555 1_555 no
H(9) C(8) H(12) 175.7(7) 1_555 1_555 1_555 no
C(3) C(9) C(4) 26.3(4) 1_555 1_555 1_555 yes
C(3) C(9) C(5) 51.9(2) 1_555 1_555 1_555 yes
C(3) C(9) H(10) 125.1(6) 1_555 1_555 1_555 no
C(3) C(9) H(11) 115.7(6) 1_555 1_555 1_555 no
C(3) C(9) H(12) 83.6(5) 1_555 1_555 1_555 no
C(3) C(9) H(14) 96.9(3) 1_555 1_555 1_555 no
C(4) C(9) C(5) 25.8(4) 1_555 1_555 1_555 yes
C(4) C(9) H(10) 109.5(8) 1_555 1_555 1_555 no
C(4) C(9) H(11) 109.5(7) 1_555 1_555 1_555 no
C(4) C(9) H(12) 109.5(8) 1_555 1_555 1_555 no
C(4) C(9) H(14) 70.8(5) 1_555 1_555 1_555 no
C(5) C(9) H(10) 95.3(6) 1_555 1_555 1_555 no
C(5) C(9) H(11) 95.5(6) 1_555 1_555 1_555 no
C(5) C(9) H(12) 135.3(6) 1_555 1_555 1_555 no
C(5) C(9) H(14) 45.0(2) 1_555 1_555 1_555 no
H(10) C(9) H(11) 109.5(9) 1_555 1_555 1_555 no
H(10) C(9) H(12) 109.5(8) 1_555 1_555 1_555 no
H(10) C(9) H(14) 66.9(6) 1_555 1_555 1_555 no
H(11) C(9) H(12) 109.5(9) 1_555 1_555 1_555 no
H(11) C(9) H(14) 74.1(6) 1_555 1_555 1_555 no
H(12) C(9) H(14) 175.8(7) 1_555 1_555 1_555 no
C(1) C(10) C(4) 52.2(2) 1_555 1_555 1_555 yes
C(1) C(10) C(5) 26.5(4) 1_555 1_555 1_555 yes
C(1) C(10) H(13) 95.0(6) 1_555 1_555 1_555 no
C(1) C(10) H(14) 136.0(7) 1_555 1_555 1_555 no
C(1) C(10) H(15) 95.0(6) 1_555 1_555 1_555 no
C(4) C(10) C(5) 25.8(4) 1_555 1_555 1_555 yes
C(4) C(10) H(13) 116.7(6) 1_555 1_555 1_555 no
C(4) C(10) H(14) 83.9(6) 1_555 1_555 1_555 no
C(4) C(10) H(15) 123.9(5) 1_555 1_555 1_555 no
C(5) C(10) H(13) 109.5(7) 1_555 1_555 1_555 no
C(5) C(10) H(14) 109.5(8) 1_555 1_555 1_555 no
C(5) C(10) H(15) 109.5(7) 1_555 1_555 1_555 no
H(13) C(10) H(14) 109.5(7) 1_555 1_555 1_555 no
H(13) C(10) H(15) 109.5(10) 1_555 1_555 1_555 no
H(14) C(10) H(15) 109.5(8) 1_555 1_555 1_555 no
Se(1) C(11) Se(2) 121.6(3) 1_555 1_555 1_555 yes
Se(1) C(11) C(12) 118.9(4) 1_555 1_555 1_555 yes
Se(1) C(11) C(13) 89.8(3) 1_555 1_555 1_555 yes
Se(1) C(11) C(14) 148.5(3) 1_555 1_555 1_555 yes
Se(1) C(11) H(3) 82.1(2) 1_555 1_555 1_555 no
Se(2) C(11) C(12) 119.4(4) 1_555 1_555 1_555 yes
Se(2) C(11) C(13) 148.6(3) 1_555 1_555 1_555 yes
Se(2) C(11) C(14) 89.8(2) 1_555 1_555 1_555 yes
Se(2) C(11) H(3) 82.4(2) 1_555 1_555 1_555 no
C(12) C(11) C(13) 29.2(3) 1_555 1_555 1_555 yes
C(12) C(11) C(14) 29.6(3) 1_555 1_555 1_555 yes
C(12) C(11) H(3) 107.9(4) 1_555 1_555 1_555 no
C(13) C(11) C(14) 58.9(2) 1_555 1_555 1_555 yes
C(13) C(11) H(3) 103.7(2) 1_555 1_555 1_555 no
C(14) C(11) H(3) 107.0(2) 1_555 1_555 1_555 no
Se(1) C(12) Se(2) 71.4(1) 1_555 1_555 1_555 yes
Se(1) C(12) N(1) 87.1(2) 1_555 1_555 1_555 yes
Se(1) C(12) N(2) 158.7(3) 1_555 1_555 1_555 yes
Se(1) C(12) C(11) 35.7(3) 1_555 1_555 1_555 yes
Se(1) C(12) C(13) 87.2(4) 1_555 1_555 1_555 yes
Se(1) C(12) C(14) 157.5(4) 1_555 1_555 1_555 yes
Se(2) C(12) N(1) 158.2(3) 1_555 1_555 1_555 yes
Se(2) C(12) N(2) 87.7(2) 1_555 1_555 1_555 yes
Se(2) C(12) C(11) 35.6(3) 1_555 1_555 1_555 yes
Se(2) C(12) C(13) 158.4(4) 1_555 1_555 1_555 yes
Se(2) C(12) C(14) 86.3(4) 1_555 1_555 1_555 yes
N(1) C(12) N(2) 114.0(3) 1_555 1_555 1_555 yes
N(1) C(12) C(11) 122.7(4) 1_555 1_555 1_555 yes
N(1) C(12) C(13) 0.7(3) 1_555 1_555 1_555 yes
N(1) C(12) C(14) 115.4(4) 1_555 1_555 1_555 yes
N(2) C(12) C(11) 123.3(4) 1_555 1_555 1_555 yes
N(2) C(12) C(13) 113.9(4) 1_555 1_555 1_555 yes
N(2) C(12) C(14) 1.7(3) 1_555 1_555 1_555 yes
C(11) C(12) C(13) 122.8(5) 1_555 1_555 1_555 yes
C(11) C(12) C(14) 121.9(6) 1_555 1_555 1_555 yes
C(13) C(12) C(14) 115.3(5) 1_555 1_555 1_555 yes
N(1) C(13) C(11) 151.8(6) 1_555 1_555 1_555 yes
N(1) C(13) C(12) 178.3(8) 1_555 1_555 1_555 yes
N(1) C(13) C(14) 147.9(6) 1_555 1_555 1_555 yes
N(1) C(13) H(2) 76.9(5) 1_555 1_555 1_455 no
C(11) C(13) C(12) 28.0(3) 1_555 1_555 1_555 yes
C(11) C(13) C(14) 60.3(3) 1_555 1_555 1_555 yes
C(11) C(13) H(2) 92.3(3) 1_555 1_555 1_455 no
C(12) C(13) C(14) 32.3(3) 1_555 1_555 1_555 yes
C(12) C(13) H(2) 104.5(4) 1_555 1_555 1_455 no
C(14) C(13) H(2) 115.0(3) 1_555 1_555 1_455 no
N(2) C(14) C(11) 154.5(6) 1_555 1_555 1_555 yes
N(2) C(14) C(12) 176.3(7) 1_555 1_555 1_555 yes
N(2) C(14) C(13) 144.5(6) 1_555 1_555 1_555 yes
C(11) C(14) C(12) 28.4(3) 1_555 1_555 1_555 yes
C(11) C(14) C(13) 60.9(3) 1_555 1_555 1_555 yes
C(12) C(14) C(13) 32.4(3) 1_555 1_555 1_555 yes
Se(4) C(15) Se(5) 109.1(3) 1_555 1_555 1_555 yes
Se(4) C(15) C(16) 124.8(5) 1_555 1_555 1_555 yes
Se(4) C(15) C(17) 154.4(3) 1_555 1_555 1_555 yes
Se(4) C(15) C(18) 94.7(3) 1_555 1_555 1_555 yes
Se(5) C(15) C(16) 126.1(4) 1_555 1_555 1_555 yes
Se(5) C(15) C(17) 96.1(3) 1_555 1_555 1_555 yes
Se(5) C(15) C(18) 156.2(3) 1_555 1_555 1_555 yes
C(16) C(15) C(17) 30.1(3) 1_555 1_555 1_555 yes
C(16) C(15) C(18) 30.3(3) 1_555 1_555 1_555 yes
C(17) C(15) C(18) 60.3(3) 1_555 1_555 1_555 yes
Se(4) C(16) N(3) 87.4(2) 1_555 1_555 1_555 yes
Se(4) C(16) N(4) 153.0(3) 1_555 1_555 1_555 yes
Se(4) C(16) C(15) 32.3(3) 1_555 1_555 1_555 yes
Se(4) C(16) C(17) 153.5(4) 1_555 1_555 1_555 yes
Se(4) C(16) C(18) 88.6(4) 1_555 1_555 1_555 yes
N(3) C(16) N(4) 119.1(3) 1_555 1_555 1_555 yes
N(3) C(16) C(15) 119.5(4) 1_555 1_555 1_555 yes
N(3) C(16) C(17) 118.8(4) 1_555 1_555 1_555 yes
N(3) C(16) C(18) 1.4(3) 1_555 1_555 1_555 yes
N(4) C(16) C(15) 121.4(4) 1_555 1_555 1_555 yes
N(4) C(16) C(17) 0.8(3) 1_555 1_555 1_555 yes
N(4) C(16) C(18) 117.9(4) 1_555 1_555 1_555 yes
C(15) C(16) C(17) 121.7(6) 1_555 1_555 1_555 yes
C(15) C(16) C(18) 120.7(6) 1_555 1_555 1_555 yes
C(17) C(16) C(18) 117.6(5) 1_555 1_555 1_555 yes
N(4) C(17) C(15) 151.0(6) 1_555 1_555 1_555 yes
N(4) C(17) C(16) 178.2(8) 1_555 1_555 1_555 yes
N(4) C(17) C(18) 149.7(6) 1_555 1_555 1_555 yes
C(15) C(17) C(16) 28.3(3) 1_555 1_555 1_555 yes
C(15) C(17) C(18) 59.2(3) 1_555 1_555 1_555 yes
C(16) C(17) C(18) 31.0(3) 1_555 1_555 1_555 yes
N(3) C(18) C(15) 148.3(6) 1_555 1_555 1_555 yes
N(3) C(18) C(16) 176.9(7) 1_555 1_555 1_555 yes
N(3) C(18) C(17) 151.3(6) 1_555 1_555 1_555 yes
C(15) C(18) C(16) 29.0(3) 1_555 1_555 1_555 yes
C(15) C(18) C(17) 60.4(3) 1_555 1_555 1_555 yes
C(16) C(18) C(17) 31.4(3) 1_555 1_555 1_555 yes
N(5) C(19) C(20) 177.7(10) 1_555 1_555 1_555 yes
N(5) C(19) H(16) 154.9(8) 1_555 1_555 1_555 no
N(5) C(19) H(17) 151.3(8) 1_555 1_555 1_555 no
N(5) C(19) H(18) 151.3(7) 1_555 1_555 1_555 no
C(20) C(19) H(16) 27.5(4) 1_555 1_555 1_555 no
C(20) C(19) H(17) 27.5(4) 1_555 1_555 1_555 no
C(20) C(19) H(18) 27.5(4) 1_555 1_555 1_555 no
H(16) C(19) H(17) 47.1(2) 1_555 1_555 1_555 no
H(16) C(19) H(18) 47.1(2) 1_555 1_555 1_555 no
H(17) C(19) H(18) 47.1(2) 1_555 1_555 1_555 no
N(5) C(20) C(19) 1.0(4) 1_555 1_555 1_555 yes
N(5) C(20) H(16) 110.5(7) 1_555 1_555 1_555 no
N(5) C(20) H(17) 109.0(6) 1_555 1_555 1_555 no
N(5) C(20) H(18) 109.0(6) 1_555 1_555 1_555 no
C(19) C(20) H(16) 109.5(8) 1_555 1_555 1_555 no
C(19) C(20) H(17) 109.5(8) 1_555 1_555 1_555 no
C(19) C(20) H(18) 109.5(7) 1_555 1_555 1_555 no
H(16) C(20) H(17) 109.5(8) 1_555 1_555 1_555 no
H(16) C(20) H(18) 109.5(8) 1_555 1_555 1_555 no
H(17) C(20) H(18) 109.5(9) 1_555 1_555 1_555 no
O(1) C(21) C(22) 106(1) 1_555 1_555 1_555 yes
O(1) C(21) C(23) 72.4(8) 1_555 1_555 1_555 yes
O(1) C(21) C(24) 34.5(5) 1_555 1_555 1_555 yes
O(1) C(21) H(19) 110.2(10) 1_555 1_555 1_555 no
O(1) C(21) H(20) 110(1) 1_555 1_555 1_555 no
O(1) C(21) H(21) 124.5(9) 1_555 1_555 1_555 no
O(1) C(21) H(22) 111.8(9) 1_555 1_555 1_555 no
O(1) C(21) H(23) 75.1(6) 1_555 1_555 1_555 no
O(1) C(21) H(25) 39.9(5) 1_555 1_555 1_555 no
C(22) C(21) C(23) 35.1(9) 1_555 1_555 1_555 yes
C(22) C(21) C(24) 72(1) 1_555 1_555 1_555 yes
C(22) C(21) H(19) 110(1) 1_555 1_555 1_555 no
C(22) C(21) H(20) 110(1) 1_555 1_555 1_555 no
C(22) C(21) H(21) 28.1(9) 1_555 1_555 1_555 no
C(22) C(21) H(22) 28.1(7) 1_555 1_555 1_555 no
C(22) C(21) H(23) 42.1(7) 1_555 1_555 1_555 no
C(22) C(21) H(25) 72(1) 1_555 1_555 1_555 no
C(23) C(21) C(24) 39.1(5) 1_555 1_555 1_555 yes
C(23) C(21) H(19) 115(1) 1_555 1_555 1_555 no
C(23) C(21) H(20) 131(1) 1_555 1_555 1_555 no
C(23) C(21) H(21) 54.1(6) 1_555 1_555 1_555 no
C(23) C(21) H(22) 54.1(6) 1_555 1_555 1_555 no
C(23) C(21) H(23) 19.1(4) 1_555 1_555 1_555 no
C(23) C(21) H(25) 47.1(5) 1_555 1_555 1_555 no
C(24) C(21) H(19) 125.3(9) 1_555 1_555 1_555 no
C(24) C(21) H(20) 120(1) 1_555 1_555 1_555 no
C(24) C(21) H(21) 93.2(7) 1_555 1_555 1_555 no
C(24) C(21) H(22) 80.3(7) 1_555 1_555 1_555 no
C(24) C(21) H(23) 47.6(5) 1_555 1_555 1_555 no
C(24) C(21) H(25) 18.8(4) 1_555 1_555 1_555 no
H(19) C(21) H(20) 109(1) 1_555 1_555 1_555 no
H(19) C(21) H(21) 83.1(9) 1_555 1_555 1_555 no
H(19) C(21) H(22) 128(1) 1_555 1_555 1_555 no
H(19) C(21) H(23) 96.2(8) 1_555 1_555 1_555 no
H(19) C(21) H(25) 143.6(8) 1_555 1_555 1_555 no
H(20) C(21) H(21) 115.3(9) 1_555 1_555 1_555 no
H(20) C(21) H(22) 82.9(8) 1_555 1_555 1_555 no
H(20) C(21) H(23) 148(1) 1_555 1_555 1_555 no
H(20) C(21) H(25) 102.5(9) 1_555 1_555 1_555 no
H(21) C(21) H(22) 48.1(3) 1_555 1_555 1_555 no
H(21) C(21) H(23) 49.6(3) 1_555 1_555 1_555 no
H(21) C(21) H(25) 98.9(6) 1_555 1_555 1_555 no
H(22) C(21) H(23) 67.4(4) 1_555 1_555 1_555 no
H(22) C(21) H(25) 72.0(5) 1_555 1_555 1_555 no
H(23) C(21) H(25) 61.0(3) 1_555 1_555 1_555 no
O(1) C(22) C(21) 37.1(7) 1_555 1_555 1_555 yes
O(1) C(22) C(23) 74.1(9) 1_555 1_555 1_555 yes
O(1) C(22) C(24) 34.8(4) 1_555 1_555 1_555 yes
O(1) C(22) H(19) 55.4(4) 1_555 1_555 1_555 no
O(1) C(22) H(20) 55.4(4) 1_555 1_555 1_555 no
O(1) C(22) H(21) 131(1) 1_555 1_555 1_555 no
O(1) C(22) H(22) 114(1) 1_555 1_555 1_555 no
O(1) C(22) H(23) 81.8(5) 1_555 1_555 1_555 no
O(1) C(22) H(24) 93.4(7) 1_555 1_555 1_555 no
O(1) C(22) H(25) 44.2(4) 1_555 1_555 1_555 no
C(21) C(22) C(23) 110(1) 1_555 1_555 1_555 yes
C(21) C(22) C(24) 71.9(8) 1_555 1_555 1_555 yes
C(21) C(22) H(19) 27.7(7) 1_555 1_555 1_555 no
C(21) C(22) H(20) 27.7(5) 1_555 1_555 1_555 no
C(21) C(22) H(21) 109(1) 1_555 1_555 1_555 no
C(21) C(22) H(22) 109(1) 1_555 1_555 1_555 no
C(21) C(22) H(23) 109.8(10) 1_555 1_555 1_555 no
C(21) C(22) H(24) 130(1) 1_555 1_555 1_555 no
C(21) C(22) H(25) 77.6(9) 1_555 1_555 1_555 no
C(23) C(22) C(24) 41.7(8) 1_555 1_555 1_555 yes
C(23) C(22) H(19) 114(1) 1_555 1_555 1_555 no
C(23) C(22) H(20) 127(1) 1_555 1_555 1_555 no
C(23) C(22) H(21) 109(1) 1_555 1_555 1_555 no
C(23) C(22) H(22) 109(1) 1_555 1_555 1_555 no
C(23) C(22) H(23) 27.0(7) 1_555 1_555 1_555 no
C(23) C(22) H(24) 27.1(8) 1_555 1_555 1_555 no
C(23) C(22) H(25) 48.5(9) 1_555 1_555 1_555 no
C(24) C(22) H(19) 87.6(6) 1_555 1_555 1_555 no
C(24) C(22) H(20) 85.8(6) 1_555 1_555 1_555 no
C(24) C(22) H(21) 139(1) 1_555 1_555 1_555 no
C(24) C(22) H(22) 108(1) 1_555 1_555 1_555 no
C(24) C(22) H(23) 58.6(6) 1_555 1_555 1_555 no
C(24) C(22) H(24) 58.6(6) 1_555 1_555 1_555 no
C(24) C(22) H(25) 19.9(4) 1_555 1_555 1_555 no
H(19) C(22) H(20) 47.8(4) 1_555 1_555 1_555 no
H(19) C(22) H(21) 82(1) 1_555 1_555 1_555 no
H(19) C(22) H(22) 126(1) 1_555 1_555 1_555 no
H(19) C(22) H(23) 101.3(7) 1_555 1_555 1_555 no
H(19) C(22) H(24) 141.5(8) 1_555 1_555 1_555 no
H(19) C(22) H(25) 99.5(5) 1_555 1_555 1_555 no
H(20) C(22) H(21) 114(1) 1_555 1_555 1_555 no
H(20) C(22) H(22) 82.3(9) 1_555 1_555 1_555 no
H(20) C(22) H(23) 135.9(7) 1_555 1_555 1_555 no
H(20) C(22) H(24) 135.3(9) 1_555 1_555 1_555 no
H(20) C(22) H(25) 82.4(5) 1_555 1_555 1_555 no
H(21) C(22) H(22) 109(1) 1_555 1_555 1_555 no
H(21) C(22) H(23) 84.7(9) 1_555 1_555 1_555 no
H(21) C(22) H(24) 110(1) 1_555 1_555 1_555 no
H(21) C(22) H(25) 156(1) 1_555 1_555 1_555 no
H(22) C(22) H(23) 130(1) 1_555 1_555 1_555 no
H(22) C(22) H(24) 84(1) 1_555 1_555 1_555 no
H(22) C(22) H(25) 88(1) 1_555 1_555 1_555 no
H(23) C(22) H(24) 47.1(4) 1_555 1_555 1_555 no
H(23) C(22) H(25) 71.9(5) 1_555 1_555 1_555 no
H(24) C(22) H(25) 54.7(4) 1_555 1_555 1_555 no
O(1) C(23) C(21) 35.9(4) 1_555 1_555 1_555 yes
O(1) C(23) C(22) 70.0(8) 1_555 1_555 1_555 yes
O(1) C(23) C(24) 34.1(6) 1_555 1_555 1_555 yes
O(1) C(23) H(19) 43.5(3) 1_555 1_555 1_555 no
O(1) C(23) H(21) 88.5(6) 1_555 1_555 1_555 no
O(1) C(23) H(22) 81.7(5) 1_555 1_555 1_555 no
O(1) C(23) H(23) 109(1) 1_555 1_555 1_555 no
O(1) C(23) H(24) 137(1) 1_555 1_555 1_555 no
O(1) C(23) H(25) 51.6(4) 1_555 1_555 1_555 no
O(1) C(23) H(26) 51.6(4) 1_555 1_555 1_555 no
C(21) C(23) C(22) 34.7(7) 1_555 1_555 1_555 yes
C(21) C(23) C(24) 68.9(7) 1_555 1_555 1_555 yes
C(21) C(23) H(19) 18.0(3) 1_555 1_555 1_555 no
C(21) C(23) H(21) 53.6(5) 1_555 1_555 1_555 no
C(21) C(23) H(22) 53.7(5) 1_555 1_555 1_555 no
C(21) C(23) H(23) 110(1) 1_555 1_555 1_555 no
C(21) C(23) H(24) 136(1) 1_555 1_555 1_555 no
C(21) C(23) H(25) 78.6(5) 1_555 1_555 1_555 no
C(21) C(23) H(26) 87.0(6) 1_555 1_555 1_555 no
C(22) C(23) C(24) 100(1) 1_555 1_555 1_555 yes
C(22) C(23) H(19) 38.6(8) 1_555 1_555 1_555 no
C(22) C(23) H(21) 27.9(8) 1_555 1_555 1_555 no
C(22) C(23) H(22) 27.9(9) 1_555 1_555 1_555 no
C(22) C(23) H(23) 111(1) 1_555 1_555 1_555 no
C(22) C(23) H(24) 111(1) 1_555 1_555 1_555 no
C(22) C(23) H(25) 100(1) 1_555 1_555 1_555 no
C(22) C(23) H(26) 121(1) 1_555 1_555 1_555 no
C(24) C(23) H(19) 77.4(7) 1_555 1_555 1_555 no
C(24) C(23) H(21) 122.4(10) 1_555 1_555 1_555 no
C(24) C(23) H(22) 102.0(10) 1_555 1_555 1_555 no
C(24) C(23) H(23) 111(1) 1_555 1_555 1_555 no
C(24) C(23) H(24) 111(1) 1_555 1_555 1_555 no
C(24) C(23) H(25) 26.1(6) 1_555 1_555 1_555 no
C(24) C(23) H(26) 26.1(8) 1_555 1_555 1_555 no
H(19) C(23) H(21) 46.5(3) 1_555 1_555 1_555 no
H(19) C(23) H(22) 64.0(4) 1_555 1_555 1_555 no
H(19) C(23) H(23) 92.3(9) 1_555 1_555 1_555 no
H(19) C(23) H(24) 149(1) 1_555 1_555 1_555 no
H(19) C(23) H(25) 92.7(4) 1_555 1_555 1_555 no
H(19) C(23) H(26) 89.1(5) 1_555 1_555 1_555 no
H(21) C(23) H(22) 47.8(4) 1_555 1_555 1_555 no
H(21) C(23) H(23) 86(1) 1_555 1_555 1_555 no
H(21) C(23) H(24) 112(1) 1_555 1_555 1_555 no
H(21) C(23) H(25) 128.4(7) 1_555 1_555 1_555 no
H(21) C(23) H(26) 134.9(7) 1_555 1_555 1_555 no
H(22) C(23) H(23) 133(1) 1_555 1_555 1_555 no
H(22) C(23) H(24) 85(1) 1_555 1_555 1_555 no
H(22) C(23) H(25) 90.2(6) 1_555 1_555 1_555 no
H(22) C(23) H(26) 127.9(7) 1_555 1_555 1_555 no
H(23) C(23) H(24) 109(1) 1_555 1_555 1_555 no
H(23) C(23) H(25) 132(1) 1_555 1_555 1_555 no
H(23) C(23) H(26) 88(1) 1_555 1_555 1_555 no
H(24) C(23) H(25) 87(1) 1_555 1_555 1_555 no
H(24) C(23) H(26) 111(1) 1_555 1_555 1_555 no
H(25) C(23) H(26) 45.0(4) 1_555 1_555 1_555 no
O(1) C(24) C(21) 36.5(6) 1_555 1_555 1_555 yes
O(1) C(24) C(22) 72.5(8) 1_555 1_555 1_555 yes
O(1) C(24) C(23) 106(1) 1_555 1_555 1_555 yes
O(1) C(24) H(20) 37.1(5) 1_555 1_555 1_555 no
O(1) C(24) H(22) 79.3(7) 1_555 1_555 1_555 no
O(1) C(24) H(23) 105.9(8) 1_555 1_555 1_555 no
O(1) C(24) H(24) 126.6(10) 1_555 1_555 1_555 no
O(1) C(24) H(25) 110(1) 1_555 1_555 1_555 no
O(1) C(24) H(26) 110(1) 1_555 1_555 1_555 no
C(21) C(24) C(22) 36.0(5) 1_555 1_555 1_555 yes
C(21) C(24) C(23) 72.0(8) 1_555 1_555 1_555 yes
C(21) C(24) H(20) 16.8(3) 1_555 1_555 1_555 no
C(21) C(24) H(22) 44.8(4) 1_555 1_555 1_555 no
C(21) C(24) H(23) 79.6(6) 1_555 1_555 1_555 no
C(21) C(24) H(24) 90.1(7) 1_555 1_555 1_555 no
C(21) C(24) H(25) 112(1) 1_555 1_555 1_555 no
C(21) C(24) H(26) 134(1) 1_555 1_555 1_555 no
C(22) C(24) C(23) 37.8(7) 1_555 1_555 1_555 yes
C(22) C(24) H(20) 42.7(5) 1_555 1_555 1_555 no
C(22) C(24) H(22) 19.8(5) 1_555 1_555 1_555 no
C(22) C(24) H(23) 54.1(5) 1_555 1_555 1_555 no
C(22) C(24) H(24) 54.1(6) 1_555 1_555 1_555 no
C(22) C(24) H(25) 107(1) 1_555 1_555 1_555 no
C(22) C(24) H(26) 138(1) 1_555 1_555 1_555 no
C(23) C(24) H(20) 80.5(9) 1_555 1_555 1_555 no
C(23) C(24) H(22) 44.7(8) 1_555 1_555 1_555 no
C(23) C(24) H(23) 25.5(7) 1_555 1_555 1_555 no
C(23) C(24) H(24) 25.6(6) 1_555 1_555 1_555 no
C(23) C(24) H(25) 110(1) 1_555 1_555 1_555 no
C(23) C(24) H(26) 110(1) 1_555 1_555 1_555 no
H(20) C(24) H(22) 43.2(2) 1_555 1_555 1_555 no
H(20) C(24) H(23) 93.3(5) 1_555 1_555 1_555 no
H(20) C(24) H(24) 93.0(5) 1_555 1_555 1_555 no
H(20) C(24) H(25) 96(1) 1_555 1_555 1_555 no
H(20) C(24) H(26) 145.8(9) 1_555 1_555 1_555 no
H(22) C(24) H(23) 67.3(4) 1_555 1_555 1_555 no
H(22) C(24) H(24) 50.2(3) 1_555 1_555 1_555 no
H(22) C(24) H(25) 88.0(9) 1_555 1_555 1_555 no
H(22) C(24) H(26) 154(1) 1_555 1_555 1_555 no
H(23) C(24) H(24) 44.5(3) 1_555 1_555 1_555 no
H(23) C(24) H(25) 130(1) 1_555 1_555 1_555 no
H(23) C(24) H(26) 87(1) 1_555 1_555 1_555 no
H(24) C(24) H(25) 86.8(8) 1_555 1_555 1_555 no
H(24) C(24) H(26) 110(1) 1_555 1_555 1_555 no
H(25) C(24) H(26) 109(1) 1_555 1_555 1_555 no

loop_
_geom_bond_atom_site_label_1
_geom_bond_atom_site_label_2
_geom_bond_distance
_geom_bond_site_symmetry_1
_geom_bond_site_symmetry_2
_geom_bond_publ_flag
Mo(1) Se(2) 2.502(1) 1_555 1_555 yes
Mo(1) Se(3) 2.393(1) 1_555 1_555 yes
Mo(1) Se(4) 2.5881(8) 1_555 1_555 yes
Mo(1) Se(5) 2.5740(7) 1_555 1_555 yes
Mo(1) C(1) 2.317(6) 1_555 1_555 yes
Mo(1) C(2) 2.303(6) 1_555 1_555 yes
Mo(1) C(3) 2.349(6) 1_555 1_555 yes
Mo(1) C(4) 2.391(6) 1_555 1_555 yes
Mo(1) C(5) 2.374(6) 1_555 1_555 yes
Se(1) Se(3) 2.410(1) 1_555 1_555 yes
Se(1) C(11) 1.873(6) 1_555 1_555 yes
Se(1) C(12) 2.806(6) 1_555 1_555 yes
Se(2) C(11) 1.894(6) 1_555 1_555 yes
Se(2) C(12) 2.832(6) 1_555 1_555 yes
Se(4) C(15) 1.873(6) 1_555 1_555 yes
Se(4) C(16) 2.876(6) 1_555 1_555 yes
Se(5) C(15) 1.875(6) 1_555 1_555 yes
K(1) O(1) 2.648(7) 1_555 1_555 yes
K(1) N(1) 2.827(6) 1_555 2_645 yes
K(1) N(2) 2.874(6) 1_555 4_554 yes
K(1) N(4) 2.851(6) 1_555 3_756 yes
K(1) N(5) 2.879(7) 1_555 1_555 yes
O(1) C(21) 1.42(1) 1_555 1_555 yes
O(1) C(22) 2.25(1) 1_555 1_555 yes
O(1) C(23) 2.31(1) 1_555 1_555 yes
O(1) C(24) 1.35(1) 1_555 1_555 yes
N(1) C(12) 2.570(8) 1_555 1_555 yes
N(1) C(13) 1.143(8) 1_555 1_555 yes
N(2) C(12) 2.557(8) 1_555 1_555 yes
N(2) C(14) 1.135(7) 1_555 1_555 yes
N(3) C(16) 2.560(8) 1_555 1_555 yes
N(3) C(18) 1.144(8) 1_555 1_555 yes
N(4) C(16) 2.566(8) 1_555 1_555 yes
N(4) C(17) 1.129(8) 1_555 1_555 yes
N(5) C(19) 1.107(9) 1_555 1_555 yes
N(5) C(20) 2.54(1) 1_555 1_555 yes
C(1) C(2) 1.414(8) 1_555 1_555 yes
C(1) C(3) 2.279(8) 1_555 1_555 yes
C(1) C(4) 2.271(9) 1_555 1_555 yes
C(1) C(5) 1.401(8) 1_555 1_555 yes
C(1) C(6) 1.504(9) 1_555 1_555 yes
C(1) C(7) 2.610(9) 1_555 1_555 yes
C(1) C(10) 2.578(10) 1_555 1_555 yes
C(2) C(3) 1.416(8) 1_555 1_555 yes
C(2) C(4) 2.292(8) 1_555 1_555 yes
C(2) C(5) 2.281(8) 1_555 1_555 yes
C(2) C(6) 2.614(10) 1_555 1_555 yes
C(2) C(7) 1.510(8) 1_555 1_555 yes
C(2) C(8) 2.61(1) 1_555 1_555 yes
C(3) C(4) 1.418(8) 1_555 1_555 yes
C(3) C(5) 2.273(8) 1_555 1_555 yes
C(3) C(7) 2.604(9) 1_555 1_555 yes
C(3) C(8) 1.500(9) 1_555 1_555 yes
C(3) C(9) 2.604(10) 1_555 1_555 yes
C(4) C(5) 1.393(9) 1_555 1_555 yes
C(4) C(8) 2.58(1) 1_555 1_555 yes
C(4) C(9) 1.511(9) 1_555 1_555 yes
C(4) C(10) 2.58(1) 1_555 1_555 yes
C(5) C(6) 2.57(1) 1_555 1_555 yes
C(5) C(9) 2.59(1) 1_555 1_555 yes
C(5) C(10) 1.508(9) 1_555 1_555 yes
C(11) C(12) 1.372(8) 1_555 1_555 yes
C(11) C(13) 2.458(9) 1_555 1_555 yes
C(11) C(14) 2.444(9) 1_555 1_555 yes
C(12) C(13) 1.428(9) 1_555 1_555 yes
C(12) C(14) 1.424(8) 1_555 1_555 yes
C(13) C(14) 2.409(9) 1_555 1_555 yes
C(15) C(16) 1.361(8) 1_555 1_555 yes
C(15) C(17) 2.444(8) 1_555 1_555 yes
C(15) C(18) 2.415(9) 1_555 1_555 yes
C(16) C(17) 1.438(9) 1_555 1_555 yes
C(16) C(18) 1.417(9) 1_555 1_555 yes
C(17) C(18) 2.442(10) 1_555 1_555 yes
C(19) C(20) 1.44(1) 1_555 1_555 yes
C(21) C(22) 1.40(2) 1_555 1_555 yes
C(21) C(23) 2.30(2) 1_555 1_555 yes
C(21) C(24) 2.25(2) 1_555 1_555 yes
C(22) C(23) 1.41(2) 1_555 1_555 yes
C(22) C(24) 2.26(2) 1_555 1_555 yes
C(23) C(24) 1.53(2) 1_555 1_555 yes

loop_
_geom_contact_atom_site_label_1
_geom_contact_atom_site_label_2
_geom_contact_distance
_geom_contact_site_symmetry_1
_geom_contact_site_symmetry_2
_geom_contact_publ_flag
Mo(1) Se(2) 2.502(1) 1_555 1_555 ?
Mo(1) Se(4) 2.5881(8) 1_555 1_555 ?
Mo(1) Se(5) 2.5740(7) 1_555 1_555 ?
Se(1) C(12) 2.806(6) 1_555 1_555 ?
Se(2) C(12) 2.832(6) 1_555 1_555 ?
Se(4) C(16) 2.876(6) 1_555 1_555 ?
K(1) O(1) 2.648(7) 1_555 1_555 ?
K(1) N(1) 2.827(6) 1_555 2_645 ?
K(1) N(2) 2.874(6) 1_555 4_554 ?
K(1) N(4) 2.851(6) 1_555 3_756 ?
K(1) N(5) 2.879(7) 1_555 1_555 ?
N(1) C(12) 2.570(8) 1_555 1_555 ?
N(2) C(12) 2.557(8) 1_555 1_555 ?
N(3) C(16) 2.560(8) 1_555 1_555 ?
N(4) C(16) 2.566(8) 1_555 1_555 ?
N(5) C(20) 2.54(1) 1_555 1_555 ?
C(1) C(7) 2.610(9) 1_555 1_555 ?
C(1) C(10) 2.578(10) 1_555 1_555 ?
C(2) C(6) 2.614(10) 1_555 1_555 ?
C(2) C(8) 2.61(1) 1_555 1_555 ?
C(3) C(7) 2.604(9) 1_555 1_555 ?
C(3) C(9) 2.604(10) 1_555 1_555 ?
C(4) C(8) 2.58(1) 1_555 1_555 ?
C(4) C(10) 2.58(1) 1_555 1_555 ?
C(5) C(6) 2.57(1) 1_555 1_555 ?
C(5) C(9) 2.59(1) 1_555 1_555 ?
K(1) O(1) 2.648(7) 1_555 1_555 ?
K(1) N(1) 2.827(6) 1_555 2_645 ?
K(1) N(4) 2.851(6) 1_555 3_756 ?
K(1) N(2) 2.874(6) 1_555 4_554 ?
K(1) N(5) 2.879(7) 1_555 1_555 ?
K(1) N(3) 2.894(7) 1_555 1_555 ?
K(1) C(21) 3.46(1) 1_555 1_555 ?
K(1) C(18) 3.563(7) 1_555 1_555 ?
O(1) N(2) 3.499(9) 1_555 4_554 ?
N(1) N(4) 3.533(8) 1_555 4_454 ?
N(2) C(21) 3.56(1) 1_555 4_455 ?
N(3) C(20) 3.32(1) 1_555 3_756 ?
N(3) C(19) 3.411(10) 1_555 3_756 ?
N(3) C(17) 3.436(9) 1_555 3_756 ?
N(3) N(4) 3.451(9) 1_555 3_756 ?
N(3) C(21) 3.48(1) 1_555 1_455 ?
N(3) N(5) 3.55(1) 1_555 1_555 ?
N(5) C(18) 3.43(1) 1_555 1_555 ?
C(6) C(13) 3.545(10) 1_555 1_655 ?
